data_4036878
loop_
_publ_author_name
'Lichosyt, Dawid'
'Wasi\/lek, Sylwia'
'Jurczak, Janusz'

_publ_section_title
;
 Exploring the Chiral Recognition of Carboxylates by C2-Symmetric
 Receptors Bearing Glucosamine Pendant Arms.
;
_journal_issue 17
_journal_name_full 'The Journal of organic chemistry'
_journal_page_first 7342
_journal_page_last 7348
_journal_paper_doi 10.1021/acs.joc.6b00763
_journal_volume 81
_journal_year 2016
_chemical_absolute_configuration ad
_chemical_formula_sum 'C111.3 H139.9 N8 O58.5 S4.65'
_chemical_formula_weight 2674.88
_space_group_crystal_system triclinic
_space_group_IT_number 1
_space_group_name_Hall 'P 1'
_space_group_name_H-M_alt 'P 1'
_atom_sites_solution_hydrogens mixed
_audit_creation_method 'APEX2 v2014.1-1'
_cell_angle_alpha 105.6600(10)
_cell_angle_beta 100.4930(10)
_cell_angle_gamma 99.5980(10)
_cell_formula_units_Z 1
_cell_length_a 11.3435(3)
_cell_length_b 15.0588(5)
_cell_length_c 20.0689(6)
_cell_measurement_reflns_used 9669
_cell_measurement_temperature 100(2)
_cell_measurement_theta_max 66.6265
_cell_measurement_theta_min 3.2835
_cell_volume 3160.20(17)
_computing_cell_refinement 'SAINT V8.34A (Bruker AXS Inc., 2013)'
_computing_data_collection 'APEX2 V2013 (Bruker AXS Inc., 2013)'
_computing_data_reduction 'SAINT V8.34A (Bruker AXS Inc., 2013)'
_computing_publication_material 'APEX2 V2013 (Bruker AXS Inc., 2013)'
_computing_structure_refinement 'SHELXL-2013 (Sheldrick, 2013)'
_computing_structure_solution 'SHELXS-97 (Sheldrick, 2008)'
_diffrn_ambient_temperature 100(2)
_diffrn_detector_area_resol_mean 10.4167
_diffrn_measured_fraction_theta_full 0.997
_diffrn_measured_fraction_theta_max 0.997
_diffrn_measurement_device_type 'Bruker D8 VENTURE PHOTON 100 CMOS'
_diffrn_measurement_method 'omega and phi scans'
_diffrn_radiation_monochromator mirror
_diffrn_radiation_type CuK\a
_diffrn_radiation_wavelength 1.54178
_diffrn_reflns_av_R_equivalents 0.0240
_diffrn_reflns_av_unetI/netI 0.0212
_diffrn_reflns_Laue_measured_fraction_full 0.997
_diffrn_reflns_Laue_measured_fraction_max 0.997
_diffrn_reflns_limit_h_max 13
_diffrn_reflns_limit_h_min -13
_diffrn_reflns_limit_k_max 17
_diffrn_reflns_limit_k_min -17
_diffrn_reflns_limit_l_max 23
_diffrn_reflns_limit_l_min -23
_diffrn_reflns_number 72460
_diffrn_reflns_point_group_measured_fraction_full 0.977
_diffrn_reflns_point_group_measured_fraction_max 0.977
_diffrn_reflns_theta_full 66.500
_diffrn_reflns_theta_max 66.498
_diffrn_reflns_theta_min 2.355
_diffrn_source 'INCOATEC I\mS micro--focus source'
_exptl_absorpt_coefficient_mu 1.657
_exptl_absorpt_correction_T_max 0.753
_exptl_absorpt_correction_T_min 0.655
_exptl_absorpt_correction_type multi-scan
_exptl_absorpt_process_details 'SADABS V2012/1 (Bruker AXS Inc.)'
_exptl_crystal_colour 'pale yellow'
_exptl_crystal_density_diffrn 1.406
_exptl_crystal_density_method 'not measured'
_exptl_crystal_description prism
_exptl_crystal_F_000 1406
_exptl_crystal_size_max 0.345
_exptl_crystal_size_mid 0.245
_exptl_crystal_size_min 0.120
_refine_diff_density_max 0.789
_refine_diff_density_min -0.473
_refine_diff_density_rms 0.051
_refine_ls_abs_structure_details
;
 Flack x determined using 10068 quotients [(I+)-(I-)]/[(I+)+(I-)]
 (Parsons and Flack (2004), Acta Cryst. A60, s61).
;
_refine_ls_abs_structure_Flack 0.013(5)
_refine_ls_extinction_coef 0.00150(13)
_refine_ls_extinction_expression Fc^*^=kFc[1+0.001xFc^2^\l^3^/sin(2\q)]^-1/4^
_refine_ls_extinction_method SHELXL
_refine_ls_goodness_of_fit_ref 1.041
_refine_ls_hydrogen_treatment mixed
_refine_ls_matrix_type full
_refine_ls_number_parameters 1771
_refine_ls_number_reflns 21810
_refine_ls_number_restraints 97
_refine_ls_restrained_S_all 3.134
_refine_ls_R_factor_all 0.0432
_refine_ls_R_factor_gt 0.0417
_refine_ls_shift/su_max 0.001
_refine_ls_shift/su_mean 0.000
_refine_ls_structure_factor_coef Fsqd
_refine_ls_weighting_details 'w=1/[\s^2^(Fo^2^)+(0.0656P)^2^+1.8181P] where P=(Fo^2^+2Fc^2^)/3'
_refine_ls_weighting_scheme calc
_refine_ls_wR_factor_gt 0.1099
_refine_ls_wR_factor_ref 0.1114
_reflns_Friedel_coverage 0.959
_reflns_Friedel_fraction_full 0.957
_reflns_Friedel_fraction_max 0.957
_reflns_number_gt 21145
_reflns_number_total 21810
_reflns_threshold_expression 'I > 2\s(I)'
_cod_data_source_file jo6b00763_si_001.cif
_cod_data_source_block DL_CH4_2
_cod_original_formula_sum 'C111.30 H139.90 N8 O58.50 S4.65'
_cod_database_code 4036878
_shelx_space_group_comment
;
The symmetry employed for this shelxl refinement is uniquely defined
by the following loop, which should always be used as a source of
symmetry information in preference to the above space-group names.
They are only intended as comments.
;
_shelx_estimated_absorpt_t_min 0.599
_shelx_estimated_absorpt_t_max 0.826

loop_
_space_group_symop_operation_xyz
'x, y, z'

loop_
_atom_site_label
_atom_site_type_symbol
_atom_site_fract_x
_atom_site_fract_y
_atom_site_fract_z
_atom_site_U_iso_or_equiv
_atom_site_adp_type
_atom_site_occupancy
_atom_site_site_symmetry_order
_atom_site_calc_flag
_atom_site_refinement_flags_posn
_atom_site_refinement_flags_adp
_atom_site_refinement_flags_occupancy
_atom_site_disorder_assembly
_atom_site_disorder_group
C1A C 0.4916(4) 0.8963(3) 1.0595(2) 0.0256(8) Uani 1 1 d . . . . .
O2A O 0.5593(3) 0.9497(2) 1.11546(16) 0.0403(7) Uani 1 1 d . . . . .
N3A N 0.4452(3) 0.8015(2) 1.04736(18) 0.0246(7) Uani 1 1 d . . . . .
H3A H 0.414(5) 0.774(4) 1.006(3) 0.037 Uiso 1 1 d . U . . .
N4A N 0.4524(3) 0.9244(2) 1.00115(18) 0.0254(7) Uani 1 1 d . . . . .
H4A H 0.420(5) 0.885(4) 0.969(3) 0.038 Uiso 1 1 d . U . . .
C5A C 0.4753(3) 0.7512(3) 1.0943(2) 0.0241(8) Uani 1 1 d . . . . .
C6A C 0.4583(3) 1.0188(3) 1.0025(2) 0.0239(7) Uani 1 1 d . . . . .
C7A C 0.4434(3) 0.6516(3) 1.0667(2) 0.0242(7) Uani 1 1 d . . . . .
C8A C 0.4698(4) 0.5953(3) 1.1095(2) 0.0266(8) Uani 1 1 d . . . . .
C9A C 0.5330(4) 0.6383(3) 1.1808(2) 0.0276(8) Uani 1 1 d . . . . .
H9A H 0.5557 0.6002 1.2096 0.033 Uiso 1 1 calc R U . . .
C10A C 0.5628(4) 0.7357(3) 1.2099(2) 0.0270(8) Uani 1 1 d . . . . .
C11A C 0.5322(4) 0.7916(3) 1.1664(2) 0.0267(8) Uani 1 1 d . . . . .
H11A H 0.5510 0.8586 1.1867 0.032 Uiso 1 1 calc R U . . .
C12A C 0.5163(4) 1.0971(3) 1.0614(2) 0.0262(8) Uani 1 1 d . . . . .
H12A H 0.5571 1.0877 1.1038 0.031 Uiso 1 1 calc R U . . .
C13A C 0.5163(4) 1.1893(3) 1.0601(2) 0.0275(8) Uani 1 1 d . . . . .
C14A C 0.4554(4) 1.2036(3) 0.9991(2) 0.0275(8) Uani 1 1 d . . . . .
H14A H 0.4531 1.2661 0.9982 0.033 Uiso 1 1 calc R U . . .
C15A C 0.3970(4) 1.1264(3) 0.9385(2) 0.0272(8) Uani 1 1 d . . . . .
C16A C 0.4016(3) 1.0352(3) 0.9399(2) 0.0241(7) Uani 1 1 d . . . . .
O17A O 0.3868(2) 0.61470(17) 0.99542(13) 0.0239(5) Uani 1 1 d . . . . .
C18A C 0.3569(4) 0.5186(3) 0.9654(2) 0.0251(8) Uani 1 1 d . . . . .
C19A C 0.3734(4) 0.4583(3) 1.0027(2) 0.0286(8) Uani 1 1 d . . . . .
H19A H 0.3475 0.3922 0.9787 0.034 Uiso 1 1 calc R U . . .
C20A C 0.4301(4) 0.4910(3) 1.0791(2) 0.0298(8) Uani 1 1 d . . . . .
C21A C 0.3322(4) 1.1401(3) 0.8734(2) 0.0325(9) Uani 1 1 d . . . . .
C22A C 0.2799(4) 1.0539(3) 0.8145(2) 0.0344(9) Uani 1 1 d . . . . .
H22A H 0.2341 1.0573 0.7710 0.041 Uiso 1 1 calc R U . . .
C23A C 0.2944(4) 0.9691(3) 0.8198(2) 0.0290(8) Uani 1 1 d . . . . .
O24A O 0.3526(2) 0.95645(18) 0.88087(14) 0.0258(5) Uani 1 1 d . . . . .
C25A C 0.3060(3) 0.4925(3) 0.8858(2) 0.0249(8) Uani 1 1 d . . . . .
C26A C 0.2492(4) 0.8815(3) 0.7556(2) 0.0312(9) Uani 1 1 d . . . . .
O27A O 0.4428(3) 0.4377(2) 1.11426(16) 0.0420(8) Uani 1 1 d . . . . .
O28A O 0.3245(3) 1.2193(2) 0.86916(18) 0.0414(7) Uani 1 1 d . . . . .
C29A C 0.6274(5) 0.7832(3) 1.2875(2) 0.0382(10) Uani 1 1 d . . . . .
H29A H 0.5699 0.7736 1.3173 0.057 Uiso 1 1 calc R U . . .
H29B H 0.6567 0.8512 1.2959 0.057 Uiso 1 1 calc R U . . .
H29C H 0.6976 0.7557 1.2998 0.057 Uiso 1 1 calc R U . . .
C30A C 0.5818(4) 1.2720(3) 1.1255(2) 0.0324(9) Uani 1 1 d . . . . .
H30A H 0.6101 1.3275 1.1111 0.049 Uiso 1 1 calc R U . . .
H30B H 0.6527 1.2559 1.1516 0.049 Uiso 1 1 calc R U . . .
H30C H 0.5250 1.2863 1.1562 0.049 Uiso 1 1 calc R U . . .
O31A O 0.2700(3) 0.54971(19) 0.85887(15) 0.0331(6) Uani 1 1 d . . . . .
O32A O 0.1986(4) 0.8897(2) 0.69968(18) 0.0545(10) Uani 1 1 d . . . . .
C33A C 0.2413(3) 0.5206(3) 0.63503(19) 0.0231(7) Uani 1 1 d . . . . .
H33A H 0.2828 0.5033 0.6766 0.028 Uiso 1 1 calc R U . . .
O34A O 0.3190(2) 0.60000(19) 0.62644(14) 0.0266(5) Uani 1 1 d . . . . .
C35A C 0.3527(3) 0.6788(3) 0.6885(2) 0.0251(8) Uani 1 1 d . . . . .
H35A H 0.3972 0.6634 0.7303 0.030 Uiso 1 1 calc R U . . .
C36A C 0.2398(3) 0.7149(3) 0.70342(19) 0.0232(7) Uani 1 1 d . . . . .
H36A H 0.2011 0.7313 0.6608 0.028 Uiso 1 1 calc R U . . .
C37A C 0.1467(3) 0.6346(3) 0.71189(19) 0.0227(7) Uani 1 1 d . . . . .
H37A H 0.1794 0.6193 0.7562 0.027 Uiso 1 1 calc R U . . .
C38A C 0.1209(3) 0.5473(3) 0.64680(19) 0.0238(7) Uani 1 1 d . . . . .
H38A H 0.0763 0.5597 0.6036 0.029 Uiso 1 1 calc R U . . .
C39A C 0.2183(4) 0.4396(3) 0.5670(2) 0.0269(8) Uani 1 1 d . . . . .
H39A H 0.1537 0.3863 0.5666 0.032 Uiso 1 1 calc R U . . .
H39B H 0.1904 0.4604 0.5252 0.032 Uiso 1 1 calc R U . . .
O40A O 0.3328(2) 0.4102(2) 0.56429(15) 0.0301(6) Uani 1 1 d . . . . .
O41A O 0.0478(2) 0.46824(18) 0.65952(14) 0.0247(5) Uani 1 1 d . . . . .
O42A O 0.0382(2) 0.67051(19) 0.71718(14) 0.0267(6) Uani 1 1 d . . . . .
N43A N 0.2728(3) 0.8002(2) 0.76452(18) 0.0237(6) Uani 1 1 d . . . . .
H43A H 0.295(5) 0.800(4) 0.807(3) 0.036 Uiso 1 1 d . U . . .
O44A O 0.4287(3) 0.7506(2) 0.67202(18) 0.0373(7) Uani 1 1 d . . . . .
C45A C 0.3219(4) 0.3254(3) 0.5160(2) 0.0335(9) Uani 1 1 d . . . . .
C46A C 0.4442(5) 0.2995(4) 0.5179(3) 0.0469(12) Uani 1 1 d . . . . .
H46A H 0.4675 0.2786 0.5597 0.070 Uiso 1 1 calc R U . . .
H46B H 0.5065 0.3549 0.5208 0.070 Uiso 1 1 calc R U . . .
H46C H 0.4385 0.2482 0.4745 0.070 Uiso 1 1 calc R U . . .
O47A O 0.2250(3) 0.2776(2) 0.47694(16) 0.0375(7) Uani 1 1 d . . . . .
C48A C -0.0756(4) 0.4443(3) 0.6290(2) 0.0294(8) Uani 1 1 d . . . . .
C49A C -0.1395(4) 0.3664(3) 0.6512(2) 0.0360(9) Uani 1 1 d . . . . .
H49A H -0.2265 0.3471 0.6256 0.054 Uiso 1 1 calc R U . . .
H49B H -0.1331 0.3886 0.7026 0.054 Uiso 1 1 calc R U . . .
H49C H -0.1011 0.3123 0.6398 0.054 Uiso 1 1 calc R U . . .
O50A O -0.1235(3) 0.4833(3) 0.5911(2) 0.0552(10) Uani 1 1 d . . . . .
C51A C 0.5467(4) 0.7419(3) 0.6738(3) 0.0497(13) Uani 1 1 d D . . . .
O52A O 0.5863(3) 0.6808(3) 0.6923(2) 0.0575(10) Uani 1 1 d . . . . .
C53A C 0.644(3) 0.821(2) 0.6815(18) 0.087(10) Uiso 0.3 1 d D . P A 1
H53A H 0.6969 0.8004 0.6495 0.104 Uiso 0.3 1 calc R U P A 1
H53B H 0.6931 0.8444 0.7309 0.104 Uiso 0.3 1 calc R U P A 1
H53C H 0.6089 0.8711 0.6695 0.104 Uiso 0.3 1 calc R U P A 1
C53C C 0.6090(7) 0.8137(5) 0.6428(5) 0.0435(18) Uani 0.7 1 d D . P A 2
H53G H 0.6853 0.8526 0.6770 0.065 Uiso 0.7 1 calc R U P A 2
H53H H 0.5536 0.8545 0.6329 0.065 Uiso 0.7 1 calc R U P A 2
H53I H 0.6283 0.7802 0.5984 0.065 Uiso 0.7 1 calc R U P A 2
C54A C -0.0301(4) 0.6454(3) 0.7610(2) 0.0335(9) Uani 1 1 d . . . . .
O55A O -0.0085(3) 0.5906(2) 0.79220(19) 0.0453(8) Uani 1 1 d . . . . .
C56A C -0.1347(4) 0.6926(4) 0.7606(3) 0.0459(12) Uani 1 1 d . . . . .
H56A H -0.2027 0.6557 0.7196 0.069 Uiso 1 1 calc R U . . .
H56B H -0.1084 0.7564 0.7574 0.069 Uiso 1 1 calc R U . . .
H56C H -0.1623 0.6971 0.8047 0.069 Uiso 1 1 calc R U . . .
C57A C 0.2333(3) 0.1894(3) 0.66063(19) 0.0238(7) Uani 1 1 d . . . . .
H57A H 0.2797 0.1605 0.6932 0.029 Uiso 1 1 calc R U . . .
O58A O 0.3067(2) 0.27913(18) 0.66637(14) 0.0242(5) Uani 1 1 d . . . . .
C59A C 0.3576(3) 0.3304(2) 0.7386(2) 0.0244(8) Uani 1 1 d . . . . .
H59A H 0.4003 0.2915 0.7639 0.029 Uiso 1 1 calc R U . . .
C60A C 0.2561(3) 0.3617(3) 0.77320(19) 0.0226(7) Uani 1 1 d . . . . .
H60A H 0.2251 0.4096 0.7530 0.027 Uiso 1 1 calc R U . . .
C61A C 0.1494(4) 0.2765(3) 0.75909(19) 0.0257(8) Uani 1 1 d . . . . .
H61A H 0.1711 0.2420 0.7941 0.031 Uiso 1 1 calc R U . . .
C62A C 0.1159(4) 0.2058(3) 0.6837(2) 0.0257(8) Uani 1 1 d . . . . .
H62A H 0.0621 0.2277 0.6491 0.031 Uiso 1 1 calc R U . . .
C63A C 0.2106(3) 0.1272(3) 0.5847(2) 0.0279(8) Uani 1 1 d . . . . .
H63A H 0.1536 0.0658 0.5767 0.033 Uiso 1 1 calc R U . . .
H63B H 0.1751 0.1585 0.5510 0.033 Uiso 1 1 calc R U . . .
O64A O 0.3311(3) 0.1134(2) 0.57594(16) 0.0352(7) Uani 1 1 d . . . . .
O65A O 0.0560(3) 0.11558(19) 0.68794(14) 0.0308(6) Uani 1 1 d . . . . .
O66A O 0.0467(2) 0.3177(2) 0.77429(14) 0.0308(6) Uani 1 1 d . . . . .
N67A N 0.3036(3) 0.4032(2) 0.84957(17) 0.0256(7) Uani 1 1 d . . . . .
H67A H 0.333(5) 0.371(4) 0.871(3) 0.038 Uiso 1 1 d . U . . .
O68A O 0.4416(2) 0.41222(17) 0.74052(15) 0.0266(6) Uani 1 1 d . . . . .
C69A C 0.3345(4) 0.0469(3) 0.5179(2) 0.0363(10) Uani 1 1 d . . . . .
C70A C 0.4633(4) 0.0413(4) 0.5135(3) 0.0466(12) Uani 1 1 d . . . . .
H70A H 0.4728 -0.0234 0.5090 0.070 Uiso 1 1 calc R U . . .
H70B H 0.5210 0.0852 0.5569 0.070 Uiso 1 1 calc R U . . .
H70C H 0.4805 0.0583 0.4719 0.070 Uiso 1 1 calc R U . . .
O71A O 0.2443(3) -0.0030(3) 0.47435(18) 0.0541(10) Uani 1 1 d . . . . .
C72A C -0.0698(4) 0.0929(3) 0.6729(2) 0.0365(10) Uani 1 1 d . . . . .
C73A C -0.1102(5) 0.0024(4) 0.6890(3) 0.0533(14) Uani 1 1 d . . . . .
H73A H -0.1080 0.0165 0.7398 0.080 Uiso 1 1 calc R U . . .
H73B H -0.0548 -0.0395 0.6765 0.080 Uiso 1 1 calc R U . . .
H73C H -0.1944 -0.0290 0.6610 0.080 Uiso 1 1 calc R U . . .
O74A O -0.1337(3) 0.1385(2) 0.65122(18) 0.0421(7) Uani 1 1 d . . . . .
C75A C 0.5509(4) 0.3964(3) 0.7254(2) 0.0336(9) Uani 1 1 d . . . . .
O76A O 0.5776(3) 0.3208(2) 0.71610(17) 0.0370(7) Uani 1 1 d . . . . .
C77A C 0.6277(5) 0.4846(3) 0.7222(4) 0.0606(17) Uani 1 1 d . . . . .
H77A H 0.6765 0.5221 0.7701 0.091 Uiso 1 1 calc R U . . .
H77B H 0.5742 0.5216 0.7035 0.091 Uiso 1 1 calc R U . . .
H77C H 0.6829 0.4683 0.6908 0.091 Uiso 1 1 calc R U . . .
C78A C -0.0217(4) 0.2835(4) 0.8141(2) 0.0400(10) Uani 1 1 d . . . . .
O79A O -0.0079(4) 0.2172(3) 0.83379(19) 0.0523(9) Uani 1 1 d . . . . .
C80A C -0.1154(5) 0.3409(4) 0.8297(3) 0.0532(13) Uani 1 1 d . . . . .
H80A H -0.1933 0.3110 0.7939 0.080 Uiso 1 1 calc R U . . .
H80B H -0.0857 0.4051 0.8281 0.080 Uiso 1 1 calc R U . . .
H80C H -0.1284 0.3440 0.8771 0.080 Uiso 1 1 calc R U . . .
O1WA O 0.2958(3) 0.7452(2) 0.90048(15) 0.0300(6) Uani 1 1 d . . . . .
H1WA H 0.276(5) 0.691(5) 0.893(3) 0.045 Uiso 1 1 d . U . . .
H2WA H 0.231(6) 0.758(4) 0.901(3) 0.045 Uiso 1 1 d . U . . .
C1B C 0.6472(3) 0.3728(2) -0.0590(2) 0.0248(8) Uani 1 1 d . . . . .
O2B O 0.5705(3) 0.36347(19) -0.11244(16) 0.0370(7) Uani 1 1 d . . . . .
N3B N 0.7011(3) 0.3017(2) -0.04668(17) 0.0237(6) Uani 1 1 d . . . . .
H3B H 0.754(5) 0.317(4) -0.003(3) 0.036 Uiso 1 1 d . U . . .
N4B N 0.6880(3) 0.4553(2) -0.00273(18) 0.0276(7) Uani 1 1 d . . . . .
H4B H 0.747(5) 0.456(4) 0.032(3) 0.041 Uiso 1 1 d . U . . .
C5B C 0.6730(3) 0.2087(2) -0.0924(2) 0.0231(7) Uani 1 1 d . . . . .
C6B C 0.6811(3) 0.5450(3) -0.0088(2) 0.0253(8) Uani 1 1 d . . . . .
C7B C 0.7055(3) 0.1375(3) -0.06424(19) 0.0219(7) Uani 1 1 d D . . . .
C8B C 0.6777(4) 0.0437(3) -0.1066(2) 0.0273(8) Uani 1 1 d . . . . .
C9B C 0.6184(4) 0.0193(3) -0.1785(2) 0.0316(9) Uani 1 1 d . . . . .
H9B H 0.5980 -0.0451 -0.2074 0.038 Uiso 1 1 calc R U . . .
C10B C 0.5891(4) 0.0882(3) -0.2080(2) 0.0320(9) Uani 1 1 d . . . . .
C11B C 0.6168(4) 0.1824(3) -0.1645(2) 0.0274(8) Uani 1 1 d . . . . .
H11B H 0.5965 0.2297 -0.1848 0.033 Uiso 1 1 calc R U . . .
C12B C 0.6256(4) 0.5630(3) -0.0695(2) 0.0279(8) Uani 1 1 d . . . . .
H12B H 0.5855 0.5111 -0.1109 0.033 Uiso 1 1 calc R U . . .
C13B C 0.6266(3) 0.6555(3) -0.0719(2) 0.0254(8) Uani 1 1 d . . . . .
C14B C 0.6869(3) 0.7310(3) -0.0124(2) 0.0241(7) Uani 1 1 d . . . . .
H14B H 0.6897 0.7939 -0.0138 0.029 Uiso 1 1 calc R U . . .
C15B C 0.7437(3) 0.7155(3) 0.0497(2) 0.0231(7) Uani 1 1 d . . . . .
C16B C 0.7379(3) 0.6233(3) 0.0523(2) 0.0241(7) Uani 1 1 d . . . . .
O17B O 0.7646(2) 0.16696(17) 0.00693(13) 0.0215(5) Uani 1 1 d . . . . .
C18B C 0.7896(3) 0.1005(2) 0.03738(19) 0.0198(7) Uani 1 1 d . . . . .
C19B C 0.7640(4) 0.0075(3) 0.0014(2) 0.0248(8) Uani 1 1 d . . . . .
H19B H 0.7822 -0.0357 0.0265 0.030 Uiso 1 1 calc R U . . .
C20B C 0.7092(4) -0.0288(3) -0.0747(2) 0.0268(8) Uani 1 1 d . . . . .
C21B C 0.8087(3) 0.7950(3) 0.1139(2) 0.0254(8) Uani 1 1 d . . . . .
C22B C 0.8597(4) 0.7676(3) 0.1745(2) 0.0278(8) Uani 1 1 d . . . . .
H22B H 0.9060 0.8153 0.2171 0.033 Uiso 1 1 calc R U . . .
C23B C 0.8434(4) 0.6764(3) 0.1722(2) 0.0262(8) Uani 1 1 d . . . . .
O24B O 0.7849(2) 0.60318(17) 0.11324(13) 0.0239(5) Uani 1 1 d . . . . .
C25B C 0.8527(3) 0.1445(2) 0.11589(19) 0.0207(7) Uani 1 1 d . . . . .
C26B C 0.8852(4) 0.6493(3) 0.2382(2) 0.0291(8) Uani 1 1 d . . . . .
O27B O 0.6929(3) -0.11190(19) -0.10916(15) 0.0376(7) Uani 1 1 d . . . . .
O28B O 0.8168(3) 0.87815(18) 0.11471(15) 0.0317(6) Uani 1 1 d . . . . .
C29B C 0.5285(5) 0.0642(3) -0.2865(2) 0.0414(11) Uani 1 1 d . . . . .
H29D H 0.5899 0.0537 -0.3145 0.062 Uiso 1 1 calc R U . . .
H29E H 0.4935 0.1168 -0.2945 0.062 Uiso 1 1 calc R U . . .
H29F H 0.4627 0.0067 -0.3010 0.062 Uiso 1 1 calc R U . . .
C30B C 0.5612(4) 0.6711(3) -0.1388(2) 0.0300(8) Uani 1 1 d . . . . .
H30D H 0.5190 0.7227 -0.1261 0.045 Uiso 1 1 calc R U . . .
H30E H 0.5008 0.6129 -0.1685 0.045 Uiso 1 1 calc R U . . .
H30F H 0.6214 0.6877 -0.1654 0.045 Uiso 1 1 calc R U . . .
O31B O 0.8854(2) 0.23081(17) 0.14323(14) 0.0261(6) Uani 1 1 d . . . . .
O32B O 0.9302(4) 0.7117(2) 0.29445(16) 0.0472(9) Uani 1 1 d . . . . .
C33B C 0.9069(3) 0.3716(3) 0.3539(2) 0.0244(8) Uani 1 1 d . . . . .
H33B H 0.8703 0.3127 0.3126 0.029 Uiso 1 1 calc R U . . .
O34B O 0.8213(2) 0.43104(18) 0.36101(14) 0.0263(5) Uani 1 1 d . . . . .
C35B C 0.7863(4) 0.4575(3) 0.2993(2) 0.0263(8) Uani 1 1 d . . . . .
H35B H 0.7530 0.4005 0.2562 0.032 Uiso 1 1 calc R U . . .
C36B C 0.8974(4) 0.5218(3) 0.29105(19) 0.0246(8) Uani 1 1 d . . . . .
H36B H 0.9261 0.5780 0.3350 0.029 Uiso 1 1 calc R U . . .
C37B C 1.0020(4) 0.4705(3) 0.2852(2) 0.0265(8) Uani 1 1 d . . . . .
H37B H 0.9832 0.4218 0.2373 0.032 Uiso 1 1 calc R U . . .
C38B C 1.0262(3) 0.4250(2) 0.34351(19) 0.0235(7) Uani 1 1 d . . . . .
H38B H 1.0733 0.4741 0.3893 0.028 Uiso 1 1 calc R U . . .
C39B C 0.9352(3) 0.3467(3) 0.4222(2) 0.0267(8) Uani 1 1 d . . . . .
H39C H 1.0040 0.3141 0.4226 0.032 Uiso 1 1 calc R U . . .
H39D H 0.9598 0.4051 0.4636 0.032 Uiso 1 1 calc R U . . .
O40B O 0.8268(2) 0.28575(19) 0.42672(15) 0.0283(6) Uani 1 1 d . . . . .
O41B O 1.0970(2) 0.35536(17) 0.32198(13) 0.0255(5) Uani 1 1 d . . . . .
O42B O 1.1109(3) 0.54185(19) 0.29408(15) 0.0322(6) Uani 1 1 d . . . . .
N43B N 0.8663(3) 0.5562(2) 0.22997(18) 0.0265(7) Uani 1 1 d . . . . .
H43B H 0.853(5) 0.516(4) 0.185(3) 0.040 Uiso 1 1 d . U . . .
O44B O 0.6970(3) 0.5114(2) 0.31097(16) 0.0333(6) Uani 1 1 d . . . . .
C45B C 0.8473(4) 0.2417(3) 0.4765(2) 0.0271(8) Uani 1 1 d . . . . .
C46B C 0.7292(4) 0.1784(3) 0.4769(2) 0.0341(9) Uani 1 1 d . . . . .
H46D H 0.7100 0.1198 0.4368 0.051 Uiso 1 1 calc R U . . .
H46E H 0.6619 0.2112 0.4723 0.051 Uiso 1 1 calc R U . . .
H46F H 0.7391 0.1631 0.5217 0.051 Uiso 1 1 calc R U . . .
O47B O 0.9454(3) 0.2527(2) 0.51510(15) 0.0316(6) Uani 1 1 d . . . . .
C48B C 1.2180(4) 0.3752(3) 0.3548(2) 0.0281(8) Uani 1 1 d . . . . .
C49B C 1.2762(4) 0.2965(3) 0.3244(2) 0.0348(9) Uani 1 1 d . . . . .
H49D H 1.3615 0.3227 0.3248 0.052 Uiso 1 1 calc R U . . .
H49E H 1.2301 0.2619 0.2753 0.052 Uiso 1 1 calc R U . . .
H49F H 1.2752 0.2532 0.3531 0.052 Uiso 1 1 calc R U . . .
O50B O 1.2691(3) 0.4468(2) 0.40204(18) 0.0415(7) Uani 1 1 d . . . . .
C51B C 0.5800(4) 0.4616(3) 0.3028(3) 0.0381(10) Uani 1 1 d . . . . .
O52B O 0.5522(3) 0.3768(2) 0.2854(2) 0.0452(8) Uani 1 1 d . . . . .
C53B C 0.4930(5) 0.5240(4) 0.3163(4) 0.0559(14) Uani 1 1 d . . . . .
H53D H 0.4430 0.5232 0.2708 0.084 Uiso 1 1 calc R U . . .
H53E H 0.5393 0.5888 0.3430 0.084 Uiso 1 1 calc R U . . .
H53F H 0.4391 0.5011 0.3441 0.084 Uiso 1 1 calc R U . . .
C54B C 1.1592(4) 0.5440(4) 0.2381(3) 0.0398(10) Uani 1 1 d . . . . .
O55B O 1.1253(4) 0.4864(4) 0.1816(2) 0.0710(13) Uani 1 1 d . . . . .
C56B C 1.2558(5) 0.6341(4) 0.2577(4) 0.0584(15) Uani 1 1 d . . . . .
H56D H 1.3068 0.6284 0.2229 0.088 Uiso 1 1 calc R U . . .
H56E H 1.3078 0.6457 0.3053 0.088 Uiso 1 1 calc R U . . .
H56F H 1.2159 0.6871 0.2577 0.088 Uiso 1 1 calc R U . . .
C57B C 0.9463(3) 0.0216(3) 0.34172(19) 0.0221(7) Uani 1 1 d . . . . .
H57B H 0.8979 -0.0429 0.3111 0.026 Uiso 1 1 calc R U . . .
O58B O 0.8732(2) 0.08863(18) 0.33531(13) 0.0238(5) Uani 1 1 d . . . . .
C59B C 0.8203(3) 0.0747(3) 0.26287(19) 0.0217(7) Uani 1 1 d . . . . .
H59B H 0.7764 0.0070 0.2384 0.026 Uiso 1 1 calc R U . . .
C60B C 0.9209(3) 0.1040(2) 0.22641(19) 0.0222(7) Uani 1 1 d . . . . .
H60B H 0.9600 0.1732 0.2479 0.027 Uiso 1 1 calc R U . . .
C61B C 1.0159(3) 0.0442(2) 0.23673(19) 0.0223(7) Uani 1 1 d . . . . .
H61B H 0.9772 -0.0231 0.2075 0.027 Uiso 1 1 calc R U . . .
C62B C 1.0595(3) 0.0472(2) 0.31427(19) 0.0218(7) Uani 1 1 d . . . . .
H62B H 1.1114 0.1110 0.3442 0.026 Uiso 1 1 calc R U . . .
C63B C 0.9717(3) 0.0232(3) 0.4184(2) 0.0272(8) Uani 1 1 d . . . . .
H63C H 1.0293 -0.0174 0.4271 0.033 Uiso 1 1 calc R U . . .
H63D H 1.0076 0.0885 0.4508 0.033 Uiso 1 1 calc R U . . .
O64B O 0.8529(3) -0.0132(2) 0.42923(15) 0.0345(6) Uani 1 1 d . . . . .
O65B O 1.1270(2) -0.02563(18) 0.31439(14) 0.0259(5) Uani 1 1 d . . . . .
O66B O 1.1192(2) 0.07725(18) 0.20977(14) 0.0254(5) Uani 1 1 d . . . . .
N67B N 0.8670(3) 0.0813(2) 0.15062(17) 0.0237(7) Uani 1 1 d . . . . .
H67B H 0.839(5) 0.027(4) 0.131(3) 0.036 Uiso 1 1 d . U . . .
O68B O 0.7370(2) 0.13400(18) 0.26218(14) 0.0246(5) Uani 1 1 d . . . . .
C69B C 0.8513(4) -0.0377(3) 0.4876(2) 0.0313(9) Uani 1 1 d D . . . .
C70B C 0.723(3) -0.089(2) 0.4860(18) 0.043(10) Uiso 0.3 1 d . . P B 1
H70D H 0.7192 -0.1569 0.4761 0.065 Uiso 0.3 1 calc R U P B 1
H70E H 0.6624 -0.0791 0.4486 0.065 Uiso 0.3 1 calc R U P B 1
H70F H 0.7039 -0.0639 0.5323 0.065 Uiso 0.3 1 calc R U P B 1
C70D C 0.7228(9) -0.0640(9) 0.4963(6) 0.032(2) Uani 0.7 1 d D . P B 2
H70G H 0.7090 -0.1262 0.5038 0.047 Uiso 0.7 1 calc R U P B 2
H70H H 0.6637 -0.0663 0.4533 0.047 Uiso 0.7 1 calc R U P B 2
H70I H 0.7116 -0.0165 0.5375 0.047 Uiso 0.7 1 calc R U P B 2
O71B O 0.9427(3) -0.0329(3) 0.53069(17) 0.0467(8) Uani 1 1 d . . . . .
C72B C 1.2523(4) 0.0003(3) 0.3300(2) 0.0305(9) Uani 1 1 d . . . . .
C73B C 1.3056(5) -0.0845(4) 0.3193(3) 0.0416(11) Uani 1 1 d . . . . .
H73D H 1.3949 -0.0651 0.3258 0.062 Uiso 1 1 calc R U . . .
H73E H 1.2689 -0.1278 0.2710 0.062 Uiso 1 1 calc R U . . .
H73F H 1.2883 -0.1166 0.3541 0.062 Uiso 1 1 calc R U . . .
O74B O 1.3086(3) 0.0807(2) 0.34814(19) 0.0415(7) Uani 1 1 d . . . . .
C75B C 0.6301(3) 0.1022(3) 0.2807(2) 0.0274(8) Uani 1 1 d . . . . .
O76B O 0.6049(3) 0.0258(2) 0.28886(16) 0.0337(6) Uani 1 1 d . . . . .
C77B C 0.5571(4) 0.1761(3) 0.2909(2) 0.0343(9) Uani 1 1 d . . . . .
H77D H 0.4822 0.1526 0.3046 0.052 Uiso 1 1 calc R U . . .
H77E H 0.5347 0.1910 0.2464 0.052 Uiso 1 1 calc R U . . .
H77F H 0.6064 0.2333 0.3286 0.052 Uiso 1 1 calc R U . . .
C78B C 1.1674(4) 0.0088(3) 0.1708(2) 0.0306(9) Uani 1 1 d . . . . .
O79B O 1.1279(3) -0.0739(2) 0.15844(16) 0.0391(7) Uani 1 1 d . . . . .
C80B C 1.2725(5) 0.0524(4) 0.1466(3) 0.0450(11) Uani 1 1 d . . . . .
H80D H 1.3293 0.0100 0.1405 0.068 Uiso 1 1 calc R U . . .
H80E H 1.3160 0.1132 0.1823 0.068 Uiso 1 1 calc R U . . .
H80F H 1.2417 0.0627 0.1011 0.068 Uiso 1 1 calc R U . . .
O1WB O 0.8528(3) 0.3928(2) 0.10061(15) 0.0272(6) Uani 1 1 d . . . . .
H1WB H 0.877(5) 0.351(4) 0.108(3) 0.041 Uiso 1 1 d . U . . .
H2WB H 0.912(5) 0.418(4) 0.093(3) 0.041 Uiso 1 1 d . U . . .
S1S1 S 0.09761(10) 0.91103(8) 0.93150(6) 0.0375(2) Uani 1 1 d D . . . .
O1S1 O 0.0915(3) 0.8100(2) 0.88912(19) 0.0489(9) Uani 1 1 d D . . . .
C1S1 C 0.0038(4) 0.9022(3) 0.9923(2) 0.0405(10) Uani 1 1 d D . . . .
H1S1 H -0.0781 0.8628 0.9661 0.061 Uiso 1 1 calc R U . . .
H1S2 H -0.0038 0.9656 1.0178 0.061 Uiso 1 1 calc R U . . .
H1S3 H 0.0415 0.8733 1.0265 0.061 Uiso 1 1 calc R U . . .
C2S1 C -0.0011(5) 0.9556(4) 0.8750(3) 0.0506(12) Uani 1 1 d D . . . .
H2S1 H 0.0328 0.9592 0.8340 0.076 Uiso 1 1 calc R U . . .
H2S2 H -0.0072 1.0189 0.9017 0.076 Uiso 1 1 calc R U . . .
H2S3 H -0.0832 0.9131 0.8582 0.076 Uiso 1 1 calc R U . . .
S1S2 S 0.06899(17) 0.57088(11) 0.01723(13) 0.0796(6) Uani 1 1 d . . . . .
O1S2 O -0.0270(4) 0.5168(4) 0.0410(4) 0.0939(19) Uani 1 1 d . . . . .
C1S2 C 0.1269(8) 0.6804(7) 0.0797(5) 0.100(3) Uani 1 1 d . . . . .
H1S4 H 0.0618 0.7006 0.1020 0.150 Uiso 1 1 calc R U . . .
H1S5 H 0.1573 0.7261 0.0565 0.150 Uiso 1 1 calc R U . . .
H1S6 H 0.1948 0.6769 0.1162 0.150 Uiso 1 1 calc R U . . .
C2S2 C -0.0163(10) 0.6136(6) -0.0484(4) 0.105(3) Uani 1 1 d . . . . .
H2S4 H -0.0654 0.5596 -0.0890 0.158 Uiso 1 1 calc R U . . .
H2S5 H 0.0413 0.6540 -0.0648 0.158 Uiso 1 1 calc R U . . .
H2S6 H -0.0711 0.6503 -0.0269 0.158 Uiso 1 1 calc R U . . .
S1S3 S 0.16810(14) 0.22485(10) 0.03240(9) 0.0564(4) Uani 0.93 1 d . . P C 1
O1S3 O 0.0972(7) 0.1268(3) 0.0212(3) 0.092(2) Uani 0.93 1 d . . P C 1
C1S3 C 0.2096(6) 0.2809(4) 0.1274(3) 0.0657(17) Uani 0.93 1 d . . P C 1
H1S7 H 0.1362 0.2726 0.1463 0.099 Uiso 0.93 1 calc R U P C 1
H1S8 H 0.2447 0.3486 0.1380 0.099 Uiso 0.93 1 calc R U P C 1
H1S9 H 0.2707 0.2519 0.1495 0.099 Uiso 0.93 1 calc R U P C 1
C2S3 C 0.0570(6) 0.2888(4) 0.0129(3) 0.0485(13) Uani 0.93 1 d . . P C 1
H2S7 H 0.0207 0.2672 -0.0386 0.073 Uiso 0.93 1 calc R U P C 1
H2S8 H 0.0961 0.3565 0.0282 0.073 Uiso 0.93 1 calc R U P C 1
H2S9 H -0.0077 0.2784 0.0381 0.073 Uiso 0.93 1 calc R U P C 1
S1S4 S 0.0758(13) 0.2431(10) 0.0557(7) 0.037(3) Uiso 0.07 1 d D . P D 2
O1S4 O 0.050(3) 0.1353(15) 0.0306(18) 0.024(11) Uiso 0.07 1 d D . P D 2
C1S4 C 0.2096(6) 0.2809(4) 0.1274(3) 0.0657(17) Uani 0.07 1 d D . P D 2
H1SX H 0.2048 0.2389 0.1570 0.099 Uiso 0.07 1 calc R U P D 2
H1SY H 0.2147 0.3459 0.1563 0.099 Uiso 0.07 1 calc R U P D 2
H1SZ H 0.2830 0.2787 0.1082 0.099 Uiso 0.07 1 calc R U P D 2
C2S4 C 0.144(4) 0.279(3) -0.0077(15) 0.042(15) Uiso 0.07 1 d D . P D 2
H2SX H 0.2333 0.2992 0.0108 0.062 Uiso 0.07 1 calc R U P D 2
H2SY H 0.1119 0.3325 -0.0171 0.062 Uiso 0.07 1 calc R U P D 2
H2SZ H 0.1238 0.2264 -0.0520 0.062 Uiso 0.07 1 calc R U P D 2
S1P S 1.1658(3) 0.69689(19) 0.51134(14) 0.0602(7) Uani 0.5 1 d D . P E 3
O1P O 1.0789(7) 0.6055(5) 0.4899(5) 0.0480(18) Uani 0.5 1 d D . P E 3
C1P C 1.1063(14) 0.7654(10) 0.4586(9) 0.084(4) Uiso 0.5 1 d D . P E 3
H1P1 H 1.0401 0.7240 0.4182 0.127 Uiso 0.5 1 calc R U P E 3
H1P2 H 1.1724 0.7954 0.4410 0.127 Uiso 0.5 1 calc R U P E 3
H1P3 H 1.0739 0.8145 0.4879 0.127 Uiso 0.5 1 calc R U P E 3
C2P C 1.2872(10) 0.6712(7) 0.4746(6) 0.043(2) Uiso 0.5 1 d D . P E 3
H2P1 H 1.3322 0.6359 0.5008 0.065 Uiso 0.5 1 calc R U P E 3
H2P2 H 1.3427 0.7303 0.4778 0.065 Uiso 0.5 1 calc R U P E 3
H2P3 H 1.2556 0.6327 0.4245 0.065 Uiso 0.5 1 calc R U P E 3
S1Q S 1.2916(6) 0.7783(3) 0.4649(2) 0.0739(14) Uani 0.35 1 d D . P F 4
O1Q O 1.4169(16) 0.8231(13) 0.4646(11) 0.122(6) Uiso 0.35 1 d D . P F 4
C1Q C 1.249(2) 0.8202(16) 0.5413(11) 0.094(7) Uiso 0.35 1 d D . P F 4
H1Q1 H 1.3159 0.8704 0.5753 0.141 Uiso 0.35 1 calc R U P F 4
H1Q2 H 1.2291 0.7687 0.5615 0.141 Uiso 0.35 1 calc R U P F 4
H1Q3 H 1.1757 0.8458 0.5314 0.141 Uiso 0.35 1 calc R U P F 4
C2Q C 1.331(2) 0.6685(12) 0.4812(13) 0.079(7) Uiso 0.35 1 d D . P F 4
H2Q1 H 1.4160 0.6675 0.4773 0.118 Uiso 0.35 1 calc R U P F 4
H2Q2 H 1.2747 0.6124 0.4458 0.118 Uiso 0.35 1 calc R U P F 4
H2Q3 H 1.3241 0.6684 0.5291 0.118 Uiso 0.35 1 calc R U P F 4
S1R S 0.8874(3) 0.6418(2) 0.49198(16) 0.0612(7) Uani 0.5 1 d D . P G 5
O1R O 1.0163(11) 0.6204(7) 0.5010(6) 0.075(3) Uani 0.5 1 d D . P G 5
C1R C 0.900(2) 0.7239(17) 0.5782(9) 0.133(8) Uiso 0.5 1 d D . P G 5
H1R1 H 0.9177 0.6931 0.6149 0.199 Uiso 0.5 1 calc R U P G 5
H1R2 H 0.8222 0.7439 0.5792 0.199 Uiso 0.5 1 calc R U P G 5
H1R3 H 0.9666 0.7794 0.5874 0.199 Uiso 0.5 1 calc R U P G 5
C2R C 0.8810(19) 0.7293(14) 0.4491(10) 0.115(6) Uiso 0.5 1 d D . P G 5
H2R1 H 0.9559 0.7800 0.4699 0.173 Uiso 0.5 1 calc R U P G 5
H2R2 H 0.8089 0.7555 0.4553 0.173 Uiso 0.5 1 calc R U P G 5
H2R3 H 0.8749 0.7010 0.3982 0.173 Uiso 0.5 1 calc R U P G 5
S1T S 0.7407(6) 0.6439(4) 0.4823(3) 0.0664(13) Uiso 0.3 1 d D . P H 6
O1T O 0.8402(12) 0.6886(11) 0.5647(7) 0.065(4) Uiso 0.3 1 d D . P H 6
C1T C 0.6317(14) 0.7025(11) 0.4849(9) 0.038(4) Uiso 0.3 1 d D . P H 6
H1T1 H 0.5519 0.6582 0.4739 0.058 Uiso 0.3 1 calc R U P H 6
H1T2 H 0.6314 0.7368 0.4498 0.058 Uiso 0.3 1 calc R U P H 6
H1T3 H 0.6466 0.7477 0.5327 0.058 Uiso 0.3 1 calc R U P H 6
C2T C 0.6635(19) 0.5375(12) 0.4958(13) 0.075(6) Uiso 0.3 1 d D . P H 6
H2T1 H 0.7248 0.5063 0.5149 0.113 Uiso 0.3 1 calc R U P H 6
H2T2 H 0.6114 0.4945 0.4502 0.113 Uiso 0.3 1 calc R U P H 6
H2T3 H 0.6122 0.5539 0.5296 0.113 Uiso 0.3 1 calc R U P H 6
O1U O 0.6690(14) 0.6188(10) 0.4810(7) 0.071(3) Uiso 0.35 1 d . . P I 7
O2U O 0.5248(15) 0.5669(12) 0.5119(9) 0.072(4) Uiso 0.3 1 d . . P J 8
O3U O 0.5255(17) 0.6866(14) 0.5078(10) 0.087(5) Uiso 0.3 1 d . . P K 9
O4U O 0.6649(18) 0.4268(14) 0.4702(10) 0.089(5) Uiso 0.3 1 d . . P L 10
O5U O 0.595(2) 0.7105(16) 0.4656(12) 0.079(6) Uiso 0.25 1 d . . P M 11
O2R O 0.9952(8) 0.6773(7) 0.4857(5) 0.040(2) Uiso 0.35 1 d . . P N 12

loop_
_atom_site_aniso_label
_atom_site_aniso_U_11
_atom_site_aniso_U_22
_atom_site_aniso_U_33
_atom_site_aniso_U_23
_atom_site_aniso_U_13
_atom_site_aniso_U_12
C1A 0.031(2) 0.0183(18) 0.029(2) 0.0107(16) 0.0038(16) 0.0056(15)
O2A 0.060(2) 0.0186(14) 0.0317(16) 0.0090(12) -0.0094(14) 0.0005(13)
N3A 0.0319(17) 0.0151(15) 0.0227(15) 0.0062(12) -0.0016(13) 0.0026(12)
N4A 0.0333(17) 0.0130(15) 0.0253(16) 0.0054(12) -0.0004(13) 0.0019(13)
C5A 0.0268(18) 0.0184(18) 0.0277(19) 0.0102(15) 0.0030(15) 0.0059(14)
C6A 0.0246(18) 0.0180(18) 0.0311(19) 0.0109(15) 0.0067(15) 0.0052(14)
C7A 0.0282(19) 0.0188(18) 0.0253(18) 0.0080(15) 0.0043(15) 0.0049(14)
C8A 0.032(2) 0.0224(19) 0.030(2) 0.0143(16) 0.0077(16) 0.0086(15)
C9A 0.037(2) 0.027(2) 0.0241(18) 0.0140(16) 0.0062(16) 0.0106(16)
C10A 0.032(2) 0.0255(19) 0.0260(19) 0.0119(16) 0.0057(15) 0.0066(15)
C11A 0.033(2) 0.0188(18) 0.0256(19) 0.0055(15) 0.0047(15) 0.0043(15)
C12A 0.0276(19) 0.0234(19) 0.0289(19) 0.0112(16) 0.0052(15) 0.0055(15)
C13A 0.0264(19) 0.0175(18) 0.036(2) 0.0077(16) 0.0073(16) 0.0002(14)
C14A 0.0300(19) 0.0143(17) 0.039(2) 0.0118(16) 0.0065(17) 0.0043(14)
C15A 0.0265(18) 0.0196(18) 0.037(2) 0.0119(16) 0.0055(16) 0.0059(14)
C16A 0.0246(18) 0.0158(17) 0.0298(19) 0.0072(15) 0.0038(15) 0.0020(14)
O17A 0.0323(14) 0.0155(12) 0.0236(13) 0.0084(10) 0.0022(10) 0.0054(10)
C18A 0.0311(19) 0.0127(16) 0.0273(19) 0.0034(14) 0.0026(15) 0.0029(14)
C19A 0.043(2) 0.0132(17) 0.030(2) 0.0083(15) 0.0072(17) 0.0059(15)
C20A 0.042(2) 0.0209(19) 0.030(2) 0.0112(17) 0.0090(17) 0.0108(16)
C21A 0.037(2) 0.0194(19) 0.040(2) 0.0133(17) 0.0042(18) 0.0044(16)
C22A 0.042(2) 0.026(2) 0.034(2) 0.0150(18) 0.0000(18) 0.0051(17)
C23A 0.034(2) 0.0221(19) 0.030(2) 0.0120(16) 0.0028(16) 0.0045(16)
O24A 0.0316(14) 0.0168(12) 0.0279(13) 0.0102(11) 0.0011(11) 0.0036(10)
C25A 0.0266(18) 0.0179(18) 0.0276(19) 0.0089(15) 0.0001(15) 0.0023(14)
C26A 0.039(2) 0.025(2) 0.029(2) 0.0117(17) 0.0004(17) 0.0071(17)
O27A 0.077(2) 0.0209(14) 0.0299(15) 0.0138(12) 0.0054(15) 0.0134(14)
O28A 0.0523(18) 0.0200(14) 0.0496(18) 0.0177(13) -0.0034(15) 0.0074(13)
C29A 0.056(3) 0.027(2) 0.027(2) 0.0091(17) -0.0001(19) 0.0069(19)
C30A 0.036(2) 0.0182(19) 0.038(2) 0.0061(17) 0.0038(17) 0.0049(16)
O31A 0.0456(17) 0.0181(13) 0.0315(15) 0.0094(12) -0.0030(12) 0.0068(12)
O32A 0.092(3) 0.0302(16) 0.0345(17) 0.0129(14) -0.0105(17) 0.0199(17)
C33A 0.0245(18) 0.0235(18) 0.0234(18) 0.0115(15) 0.0039(14) 0.0060(14)
O34A 0.0268(13) 0.0243(13) 0.0295(13) 0.0100(11) 0.0087(11) 0.0034(10)
C35A 0.0248(18) 0.0198(18) 0.032(2) 0.0110(15) 0.0069(15) 0.0037(14)
C36A 0.0283(18) 0.0212(18) 0.0208(17) 0.0086(14) 0.0034(14) 0.0066(14)
C37A 0.0208(17) 0.0242(18) 0.0239(18) 0.0091(15) 0.0030(14) 0.0068(14)
C38A 0.0258(18) 0.0226(18) 0.0221(18) 0.0082(15) 0.0044(14) 0.0028(14)
C39A 0.0278(19) 0.0248(19) 0.0271(19) 0.0052(16) 0.0074(15) 0.0072(15)
O40A 0.0296(14) 0.0285(14) 0.0355(15) 0.0100(12) 0.0110(12) 0.0118(11)
O41A 0.0239(13) 0.0228(13) 0.0262(13) 0.0071(11) 0.0056(10) 0.0031(10)
O42A 0.0230(13) 0.0270(13) 0.0280(13) 0.0061(11) 0.0038(10) 0.0069(10)
N43A 0.0298(16) 0.0197(15) 0.0226(16) 0.0101(13) 0.0033(13) 0.0055(12)
O44A 0.0341(15) 0.0248(14) 0.060(2) 0.0178(14) 0.0225(14) 0.0062(12)
C45A 0.044(2) 0.030(2) 0.037(2) 0.0162(18) 0.019(2) 0.0145(19)
C46A 0.047(3) 0.045(3) 0.056(3) 0.014(2) 0.020(2) 0.026(2)
O47A 0.0448(18) 0.0316(15) 0.0359(16) 0.0053(13) 0.0149(14) 0.0109(14)
C48A 0.0242(19) 0.029(2) 0.030(2) 0.0035(17) 0.0065(16) 0.0032(16)
C49A 0.031(2) 0.033(2) 0.042(2) 0.0067(19) 0.0147(18) 0.0029(17)
O50A 0.0256(16) 0.067(2) 0.071(2) 0.039(2) -0.0082(16) -0.0007(15)
C51A 0.037(2) 0.026(2) 0.083(4) 0.007(2) 0.026(2) 0.0039(19)
O52A 0.0280(16) 0.051(2) 0.089(3) 0.019(2) 0.0071(17) 0.0078(15)
C53C 0.031(3) 0.028(3) 0.077(6) 0.017(3) 0.030(4) 0.000(3)
C54A 0.026(2) 0.030(2) 0.034(2) -0.0023(18) 0.0104(17) -0.0028(16)
O55A 0.054(2) 0.0429(18) 0.0498(19) 0.0188(16) 0.0302(16) 0.0129(16)
C56A 0.025(2) 0.045(3) 0.057(3) -0.001(2) 0.013(2) 0.0041(19)
C57A 0.0245(18) 0.0180(17) 0.0242(18) 0.0060(15) 0.0001(14) -0.0008(14)
O58A 0.0234(13) 0.0232(13) 0.0232(12) 0.0092(10) 0.0006(10) -0.0002(10)
C59A 0.0252(18) 0.0157(17) 0.0278(19) 0.0077(15) -0.0012(15) -0.0004(14)
C60A 0.0257(18) 0.0190(17) 0.0206(17) 0.0075(14) -0.0007(14) 0.0030(14)
C61A 0.032(2) 0.0232(18) 0.0212(18) 0.0109(15) 0.0033(15) 0.0018(15)
C62A 0.0276(19) 0.0196(18) 0.0257(18) 0.0085(15) 0.0024(15) -0.0039(14)
C63A 0.0219(18) 0.028(2) 0.028(2) 0.0048(16) 0.0033(15) -0.0008(15)
O64A 0.0240(13) 0.0378(16) 0.0332(15) -0.0013(13) 0.0043(11) 0.0017(12)
O65A 0.0370(15) 0.0226(13) 0.0276(14) 0.0084(11) 0.0048(11) -0.0048(11)
O66A 0.0294(14) 0.0354(15) 0.0250(13) 0.0077(12) 0.0080(11) 0.0015(11)
N67A 0.0341(17) 0.0175(15) 0.0239(16) 0.0091(13) -0.0004(13) 0.0059(13)
O68A 0.0232(13) 0.0160(12) 0.0366(15) 0.0077(11) 0.0018(11) 0.0003(10)
C69A 0.030(2) 0.045(3) 0.029(2) 0.0067(19) 0.0046(17) 0.0078(19)
C70A 0.028(2) 0.061(3) 0.043(3) 0.005(2) 0.0079(19) 0.009(2)
O71A 0.0336(17) 0.071(2) 0.0369(18) -0.0127(17) 0.0025(14) 0.0112(16)
C72A 0.040(2) 0.034(2) 0.026(2) 0.0043(18) 0.0112(18) -0.011(2)
C73A 0.062(3) 0.045(3) 0.039(3) 0.015(2) 0.007(2) -0.025(2)
O74A 0.0301(15) 0.0423(18) 0.0506(19) 0.0166(16) 0.0076(14) -0.0024(14)
C75A 0.0254(19) 0.024(2) 0.045(2) 0.0047(18) 0.0049(17) 0.0021(16)
O76A 0.0297(15) 0.0259(15) 0.0514(18) 0.0068(13) 0.0047(13) 0.0099(12)
C77A 0.044(3) 0.024(2) 0.110(5) 0.005(3) 0.039(3) 0.000(2)
C78A 0.041(2) 0.045(3) 0.028(2) 0.007(2) 0.0116(18) -0.004(2)
O79A 0.067(2) 0.051(2) 0.0449(19) 0.0241(17) 0.0235(17) 0.0024(17)
C80A 0.050(3) 0.074(4) 0.044(3) 0.020(3) 0.025(2) 0.018(3)
O1WA 0.0357(16) 0.0163(13) 0.0344(15) 0.0087(12) -0.0008(12) 0.0050(12)
C1B 0.0278(19) 0.0151(17) 0.0289(19) 0.0082(15) -0.0005(16) 0.0042(14)
O2B 0.0469(17) 0.0184(13) 0.0347(16) 0.0048(12) -0.0137(13) 0.0087(12)
N3B 0.0320(17) 0.0150(15) 0.0198(15) 0.0045(12) -0.0026(13) 0.0048(12)
N4B 0.0381(18) 0.0142(15) 0.0266(16) 0.0069(13) -0.0049(14) 0.0079(13)
C5B 0.0265(18) 0.0138(17) 0.0260(18) 0.0047(14) 0.0010(14) 0.0043(14)
C6B 0.0298(19) 0.0134(17) 0.032(2) 0.0089(15) 0.0013(15) 0.0054(14)
C7B 0.0243(17) 0.0195(17) 0.0201(17) 0.0076(14) -0.0008(14) 0.0042(14)
C8B 0.035(2) 0.0172(18) 0.0283(19) 0.0077(15) 0.0013(16) 0.0082(15)
C9B 0.047(2) 0.0161(18) 0.0236(19) 0.0019(15) -0.0041(17) 0.0065(16)
C10B 0.045(2) 0.0219(19) 0.0236(19) 0.0047(16) -0.0028(17) 0.0075(17)
C11B 0.037(2) 0.0206(18) 0.0239(19) 0.0082(15) -0.0003(15) 0.0093(15)
C12B 0.0296(19) 0.0172(18) 0.030(2) 0.0036(15) -0.0028(16) 0.0038(15)
C13B 0.0251(18) 0.0209(18) 0.0291(19) 0.0116(16) -0.0010(15) 0.0038(14)
C14B 0.0266(18) 0.0162(17) 0.0304(19) 0.0105(15) 0.0038(15) 0.0055(14)
C15B 0.0221(17) 0.0167(17) 0.0296(19) 0.0081(15) 0.0042(14) 0.0031(14)
C16B 0.0251(18) 0.0197(18) 0.0262(19) 0.0073(15) 0.0012(15) 0.0062(14)
O17B 0.0269(12) 0.0143(11) 0.0205(12) 0.0049(10) 0.0002(10) 0.0044(9)
C18B 0.0238(17) 0.0138(16) 0.0218(17) 0.0070(14) 0.0030(14) 0.0040(13)
C19B 0.0322(19) 0.0164(17) 0.0253(18) 0.0088(15) 0.0024(15) 0.0056(14)
C20B 0.036(2) 0.0169(18) 0.0253(19) 0.0075(15) 0.0012(16) 0.0062(15)
C21B 0.0293(19) 0.0171(18) 0.0265(19) 0.0046(15) 0.0017(15) 0.0054(14)
C22B 0.037(2) 0.0145(17) 0.0277(19) 0.0057(15) 0.0017(16) 0.0030(15)
C23B 0.0300(19) 0.0187(18) 0.0263(19) 0.0050(15) 0.0016(15) 0.0052(15)
O24B 0.0315(13) 0.0132(11) 0.0258(13) 0.0082(10) 0.0004(11) 0.0055(10)
C25B 0.0217(17) 0.0168(17) 0.0229(18) 0.0070(14) 0.0014(14) 0.0058(13)
C26B 0.039(2) 0.0188(18) 0.028(2) 0.0093(16) 0.0030(16) 0.0038(16)
O27B 0.063(2) 0.0156(13) 0.0269(14) 0.0039(11) -0.0029(13) 0.0101(13)
O28B 0.0427(16) 0.0136(13) 0.0329(15) 0.0082(11) -0.0037(12) 0.0029(11)
C29B 0.063(3) 0.027(2) 0.024(2) 0.0024(17) -0.011(2) 0.015(2)
C30B 0.033(2) 0.0196(18) 0.032(2) 0.0098(16) -0.0063(16) 0.0043(15)
O31B 0.0370(14) 0.0146(12) 0.0246(13) 0.0072(10) 0.0008(11) 0.0056(10)
O32B 0.085(3) 0.0200(14) 0.0249(15) 0.0064(12) -0.0079(15) 0.0038(15)
C33B 0.0261(18) 0.0196(17) 0.0263(18) 0.0083(15) 0.0034(15) 0.0033(14)
O34B 0.0314(14) 0.0224(13) 0.0259(13) 0.0111(11) 0.0038(11) 0.0056(10)
C35B 0.032(2) 0.0218(18) 0.0249(18) 0.0107(15) -0.0003(15) 0.0069(15)
C36B 0.034(2) 0.0154(17) 0.0204(17) 0.0064(14) -0.0006(15) 0.0028(15)
C37B 0.034(2) 0.0193(18) 0.0234(18) 0.0082(15) 0.0012(15) 0.0008(15)
C38B 0.0295(19) 0.0156(16) 0.0220(17) 0.0067(14) 0.0004(15) 0.0013(14)
C39B 0.0244(18) 0.0272(19) 0.0273(19) 0.0149(16) -0.0008(15) -0.0002(15)
O40B 0.0254(13) 0.0268(14) 0.0338(15) 0.0161(12) 0.0036(11) 0.0018(11)
O41B 0.0324(14) 0.0189(12) 0.0240(13) 0.0066(10) 0.0040(11) 0.0059(10)
O42B 0.0397(16) 0.0252(14) 0.0350(15) 0.0157(12) 0.0118(12) 0.0027(12)
N43B 0.0401(19) 0.0159(15) 0.0222(16) 0.0085(13) 0.0020(14) 0.0043(13)
O44B 0.0327(15) 0.0256(14) 0.0437(16) 0.0166(13) 0.0051(12) 0.0066(11)
C45B 0.036(2) 0.0221(18) 0.0278(19) 0.0096(15) 0.0137(17) 0.0086(16)
C46B 0.034(2) 0.030(2) 0.040(2) 0.0152(18) 0.0107(18) 0.0018(17)
O47B 0.0330(15) 0.0347(15) 0.0316(14) 0.0192(12) 0.0059(12) 0.0071(12)
C48B 0.030(2) 0.0249(19) 0.030(2) 0.0107(17) 0.0095(16) 0.0011(16)
C49B 0.036(2) 0.033(2) 0.041(2) 0.0135(19) 0.0148(18) 0.0107(17)
O50B 0.0308(15) 0.0326(16) 0.0491(18) 0.0001(14) 0.0036(13) 0.0022(13)
C51B 0.039(2) 0.039(3) 0.042(2) 0.022(2) 0.0084(19) 0.0087(19)
O52B 0.0450(18) 0.0320(17) 0.059(2) 0.0172(15) 0.0143(15) 0.0015(14)
C53B 0.048(3) 0.048(3) 0.088(4) 0.039(3) 0.023(3) 0.017(2)
C54B 0.037(2) 0.056(3) 0.041(3) 0.028(2) 0.016(2) 0.021(2)
O55B 0.061(2) 0.107(4) 0.039(2) 0.011(2) 0.0231(18) 0.013(2)
C56B 0.049(3) 0.063(3) 0.093(4) 0.055(3) 0.036(3) 0.019(3)
C57B 0.0264(18) 0.0178(17) 0.0213(17) 0.0070(14) 0.0016(14) 0.0061(14)
O58B 0.0272(13) 0.0240(13) 0.0195(12) 0.0064(10) 0.0029(10) 0.0079(10)
C59B 0.0250(18) 0.0183(17) 0.0204(17) 0.0074(14) 0.0006(14) 0.0042(14)
C60B 0.0290(18) 0.0154(16) 0.0200(17) 0.0054(14) 0.0019(14) 0.0037(14)
C61B 0.0279(18) 0.0177(17) 0.0211(17) 0.0064(14) 0.0065(14) 0.0029(14)
C62B 0.0248(18) 0.0173(17) 0.0239(18) 0.0089(14) 0.0015(14) 0.0072(14)
C63B 0.0263(19) 0.035(2) 0.0232(19) 0.0134(16) 0.0045(15) 0.0090(16)
O64B 0.0280(14) 0.0517(18) 0.0317(15) 0.0231(14) 0.0081(12) 0.0129(13)
O65B 0.0321(14) 0.0231(13) 0.0247(13) 0.0094(11) 0.0057(11) 0.0103(11)
O66B 0.0271(13) 0.0258(13) 0.0242(13) 0.0100(11) 0.0072(10) 0.0035(10)
N67B 0.0332(17) 0.0128(14) 0.0223(16) 0.0063(12) 0.0014(13) 0.0023(12)
O68B 0.0256(13) 0.0209(12) 0.0283(13) 0.0111(11) 0.0025(10) 0.0063(10)
C69B 0.032(2) 0.038(2) 0.0250(19) 0.0127(17) 0.0059(17) 0.0058(17)
C70D 0.028(4) 0.036(6) 0.034(5) 0.012(4) 0.013(3) 0.006(4)
O71B 0.0343(17) 0.071(2) 0.0369(17) 0.0312(17) 0.0030(14) -0.0016(15)
C72B 0.034(2) 0.035(2) 0.030(2) 0.0141(17) 0.0113(17) 0.0157(18)
C73B 0.052(3) 0.045(3) 0.039(2) 0.016(2) 0.016(2) 0.031(2)
O74B 0.0277(15) 0.0371(18) 0.064(2) 0.0201(16) 0.0125(14) 0.0103(13)
C75B 0.0243(18) 0.028(2) 0.0262(19) 0.0103(16) -0.0014(15) 0.0024(15)
O76B 0.0355(15) 0.0264(15) 0.0398(16) 0.0133(12) 0.0086(12) 0.0034(12)
C77B 0.027(2) 0.035(2) 0.043(2) 0.0141(19) 0.0059(17) 0.0113(17)
C78B 0.036(2) 0.037(2) 0.0233(19) 0.0120(17) 0.0070(16) 0.0140(18)
O79B 0.0544(19) 0.0350(18) 0.0342(16) 0.0117(13) 0.0158(14) 0.0201(15)
C80B 0.044(3) 0.063(3) 0.037(2) 0.021(2) 0.018(2) 0.016(2)
O1WB 0.0335(15) 0.0193(13) 0.0274(14) 0.0083(11) 0.0030(12) 0.0054(11)
S1S1 0.0362(5) 0.0353(5) 0.0351(5) 0.0039(4) 0.0086(4) 0.0041(4)
O1S1 0.0390(17) 0.049(2) 0.0464(19) -0.0064(16) 0.0059(14) 0.0161(15)
C1S1 0.048(3) 0.039(2) 0.036(2) 0.011(2) 0.011(2) 0.015(2)
C2S1 0.061(3) 0.049(3) 0.044(3) 0.019(2) 0.015(2) 0.010(2)
S1S2 0.0827(11) 0.0497(8) 0.1454(17) 0.0497(10) 0.0803(12) 0.0294(8)
O1S2 0.064(3) 0.111(4) 0.164(5) 0.112(4) 0.051(3) 0.034(3)
C1S2 0.084(5) 0.102(6) 0.099(6) 0.026(5) -0.004(5) 0.019(5)
C2S2 0.163(9) 0.084(6) 0.058(4) 0.023(4) 0.033(5) -0.009(6)
S1S3 0.0509(8) 0.0453(8) 0.0636(9) -0.0022(7) 0.0107(7) 0.0202(6)
O1S3 0.127(5) 0.027(2) 0.086(4) 0.004(2) -0.040(4) 0.017(3)
C1S3 0.072(4) 0.041(3) 0.064(4) 0.012(3) -0.015(3) 0.002(3)
C2S3 0.065(4) 0.039(3) 0.044(3) 0.016(2) 0.014(3) 0.014(2)
C1S4 0.072(4) 0.041(3) 0.064(4) 0.012(3) -0.015(3) 0.002(3)
S1P 0.092(2) 0.0380(13) 0.0402(13) 0.0093(11) 0.0023(13) 0.0050(13)
O1P 0.053(5) 0.038(4) 0.062(5) 0.020(3) 0.021(4) 0.021(3)
S1Q 0.130(4) 0.046(2) 0.061(3) 0.035(2) 0.035(3) 0.015(2)
S1R 0.0732(19) 0.0590(17) 0.0510(15) 0.0116(13) 0.0063(13) 0.0324(14)
O1R 0.101(8) 0.054(5) 0.087(7) 0.037(5) 0.022(6) 0.039(6)

loop_
_atom_type_symbol
_atom_type_description
_atom_type_scat_dispersion_real
_atom_type_scat_dispersion_imag
_atom_type_scat_source
C C 0.0181 0.0091 'International Tables Vol C Tables 4.2.6.8 and 6.1.1.4'
H H 0.0000 0.0000 'International Tables Vol C Tables 4.2.6.8 and 6.1.1.4'
N N 0.0311 0.0180 'International Tables Vol C Tables 4.2.6.8 and 6.1.1.4'
O O 0.0492 0.0322 'International Tables Vol C Tables 4.2.6.8 and 6.1.1.4'
S S 0.3331 0.5567 'International Tables Vol C Tables 4.2.6.8 and 6.1.1.4'

loop_
_geom_angle_atom_site_label_1
_geom_angle_atom_site_label_2
_geom_angle_atom_site_label_3
_geom_angle
O2A C1A N4A 123.7(3)
O2A C1A N3A 124.2(3)
N4A C1A N3A 112.1(3)
C1A N3A C5A 125.4(3)
C1A N3A H3A 113(4)
C5A N3A H3A 120(4)
C1A N4A C6A 124.9(3)
C1A N4A H4A 114(5)
C6A N4A H4A 121(4)
C11A C5A N3A 125.0(3)
C11A C5A C7A 117.8(3)
N3A C5A C7A 117.2(3)
C12A C6A N4A 124.5(3)
C12A C6A C16A 117.7(3)
N4A C6A C16A 117.8(3)
O17A C7A C8A 122.8(3)
O17A C7A C5A 115.8(3)
C8A C7A C5A 121.4(3)
C7A C8A C9A 119.4(4)
C7A C8A C20A 119.5(4)
C9A C8A C20A 121.1(4)
C10A C9A C8A 120.6(4)
C10A C9A H9A 119.7
C8A C9A H9A 119.7
C9A C10A C11A 119.3(4)
C9A C10A C29A 121.3(4)
C11A C10A C29A 119.4(4)
C5A C11A C10A 121.5(3)
C5A C11A H11A 119.2
C10A C11A H11A 119.2
C6A C12A C13A 121.8(4)
C6A C12A H12A 119.1
C13A C12A H12A 119.1
C14A C13A C12A 119.4(4)
C14A C13A C30A 120.9(3)
C12A C13A C30A 119.7(4)
C13A C14A C15A 120.2(3)
C13A C14A H14A 119.9
C15A C14A H14A 119.9
C16A C15A C14A 119.6(4)
C16A C15A C21A 119.4(4)
C14A C15A C21A 121.0(3)
O24A C16A C15A 122.6(3)
O24A C16A C6A 116.3(3)
C15A C16A C6A 121.1(4)
C18A O17A C7A 118.3(3)
C19A C18A O17A 123.3(3)
C19A C18A C25A 126.4(3)
O17A C18A C25A 110.3(3)
C18A C19A C20A 122.1(3)
C18A C19A H19A 118.9
C20A C19A H19A 118.9
O27A C20A C19A 123.2(4)
O27A C20A C8A 123.2(4)
C19A C20A C8A 113.6(3)
O28A C21A C22A 123.1(4)
O28A C21A C15A 122.3(4)
C22A C21A C15A 114.6(3)
C23A C22A C21A 121.6(4)
C23A C22A H22A 119.2
C21A C22A H22A 119.2
C22A C23A O24A 123.4(4)
C22A C23A C26A 120.5(4)
O24A C23A C26A 116.0(3)
C23A O24A C16A 118.1(3)
O31A C25A N67A 124.5(4)
O31A C25A C18A 121.2(3)
N67A C25A C18A 114.3(3)
O32A C26A N43A 124.8(4)
O32A C26A C23A 118.3(4)
N43A C26A C23A 116.9(3)
C10A C29A H29A 109.5
C10A C29A H29B 109.5
H29A C29A H29B 109.5
C10A C29A H29C 109.5
H29A C29A H29C 109.5
H29B C29A H29C 109.5
C13A C30A H30A 109.5
C13A C30A H30B 109.5
H30A C30A H30B 109.5
C13A C30A H30C 109.5
H30A C30A H30C 109.5
H30B C30A H30C 109.5
O34A C33A C39A 106.9(3)
O34A C33A C38A 108.3(3)
C39A C33A C38A 110.8(3)
O34A C33A H33A 110.3
C39A C33A H33A 110.3
C38A C33A H33A 110.3
C35A O34A C33A 112.0(3)
O34A C35A O44A 105.4(3)
O34A C35A C36A 110.2(3)
O44A C35A C36A 106.9(3)
O34A C35A H35A 111.4
O44A C35A H35A 111.4
C36A C35A H35A 111.4
N43A C36A C35A 111.5(3)
N43A C36A C37A 113.0(3)
C35A C36A C37A 108.9(3)
N43A C36A H36A 107.8
C35A C36A H36A 107.8
C37A C36A H36A 107.8
O42A C37A C38A 111.2(3)
O42A C37A C36A 105.2(3)
C38A C37A C36A 109.4(3)
O42A C37A H37A 110.3
C38A C37A H37A 110.3
C36A C37A H37A 110.3
O41A C38A C37A 109.1(3)
O41A C38A C33A 107.0(3)
C37A C38A C33A 110.2(3)
O41A C38A H38A 110.2
C37A C38A H38A 110.2
C33A C38A H38A 110.2
O40A C39A C33A 107.5(3)
O40A C39A H39A 110.2
C33A C39A H39A 110.2
O40A C39A H39B 110.2
C33A C39A H39B 110.2
H39A C39A H39B 108.5
C45A O40A C39A 114.8(3)
C48A O41A C38A 117.4(3)
C54A O42A C37A 118.4(3)
C26A N43A C36A 119.5(3)
C26A N43A H43A 117(4)
C36A N43A H43A 123(4)
C51A O44A C35A 115.5(3)
O47A C45A O40A 123.3(4)
O47A C45A C46A 125.4(4)
O40A C45A C46A 111.2(4)
C45A C46A H46A 109.5
C45A C46A H46B 109.5
H46A C46A H46B 109.5
C45A C46A H46C 109.5
H46A C46A H46C 109.5
H46B C46A H46C 109.5
O50A C48A O41A 123.1(4)
O50A C48A C49A 125.8(4)
O41A C48A C49A 111.1(4)
C48A C49A H49A 109.5
C48A C49A H49B 109.5
H49A C49A H49B 109.5
C48A C49A H49C 109.5
H49A C49A H49C 109.5
H49B C49A H49C 109.5
O52A C51A O44A 122.4(4)
O52A C51A C53A 111.3(15)
O44A C51A C53A 122.1(14)
O52A C51A C53C 128.5(5)
O44A C51A C53C 108.8(5)
C51A C53A H53A 109.5
C51A C53A H53B 109.5
H53A C53A H53B 109.5
C51A C53A H53C 109.5
H53A C53A H53C 109.5
H53B C53A H53C 109.5
C51A C53C H53G 109.5
C51A C53C H53H 109.5
H53G C53C H53H 109.5
C51A C53C H53I 109.5
H53G C53C H53I 109.5
H53H C53C H53I 109.5
O55A C54A O42A 123.4(4)
O55A C54A C56A 126.8(4)
O42A C54A C56A 109.7(4)
C54A C56A H56A 109.5
C54A C56A H56B 109.5
H56A C56A H56B 109.5
C54A C56A H56C 109.5
H56A C56A H56C 109.5
H56B C56A H56C 109.5
O58A C57A C63A 107.5(3)
O58A C57A C62A 108.1(3)
C63A C57A C62A 113.7(3)
O58A C57A H57A 109.2
C63A C57A H57A 109.2
C62A C57A H57A 109.2
C59A O58A C57A 109.5(3)
O58A C59A O68A 106.7(3)
O58A C59A C60A 109.4(3)
O68A C59A C60A 108.3(3)
O58A C59A H59A 110.8
O68A C59A H59A 110.8
C60A C59A H59A 110.8
N67A C60A C59A 110.0(3)
N67A C60A C61A 108.4(3)
C59A C60A C61A 110.3(3)
N67A C60A H60A 109.3
C59A C60A H60A 109.3
C61A C60A H60A 109.3
O66A C61A C62A 111.2(3)
O66A C61A C60A 104.7(3)
C62A C61A C60A 115.1(3)
O66A C61A H61A 108.5
C62A C61A H61A 108.5
C60A C61A H61A 108.5
O65A C62A C57A 105.2(3)
O65A C62A C61A 107.2(3)
C57A C62A C61A 109.5(3)
O65A C62A H62A 111.5
C57A C62A H62A 111.5
C61A C62A H62A 111.5
O64A C63A C57A 104.8(3)
O64A C63A H63A 110.8
C57A C63A H63A 110.8
O64A C63A H63B 110.8
C57A C63A H63B 110.8
H63A C63A H63B 108.9
C69A O64A C63A 117.0(3)
C72A O65A C62A 118.0(3)
C78A O66A C61A 118.3(3)
C25A N67A C60A 124.2(3)
C25A N67A H67A 118(4)
C60A N67A H67A 118(4)
C75A O68A C59A 114.6(3)
O71A C69A O64A 123.6(4)
O71A C69A C70A 124.2(4)
O64A C69A C70A 112.1(4)
C69A C70A H70A 109.5
C69A C70A H70B 109.5
H70A C70A H70B 109.5
C69A C70A H70C 109.5
H70A C70A H70C 109.5
H70B C70A H70C 109.5
O74A C72A O65A 124.5(4)
O74A C72A C73A 127.0(4)
O65A C72A C73A 108.5(4)
C72A C73A H73A 109.5
C72A C73A H73B 109.5
H73A C73A H73B 109.5
C72A C73A H73C 109.5
H73A C73A H73C 109.5
H73B C73A H73C 109.5
O76A C75A O68A 123.2(4)
O76A C75A C77A 126.4(4)
O68A C75A C77A 110.4(4)
C75A C77A H77A 109.5
C75A C77A H77B 109.5
H77A C77A H77B 109.5
C75A C77A H77C 109.5
H77A C77A H77C 109.5
H77B C77A H77C 109.5
O79A C78A O66A 123.8(5)
O79A C78A C80A 125.7(4)
O66A C78A C80A 110.4(4)
C78A C80A H80A 109.5
C78A C80A H80B 109.5
H80A C80A H80B 109.5
C78A C80A H80C 109.5
H80A C80A H80C 109.5
H80B C80A H80C 109.5
H1WA O1WA H2WA 99(6)
O2B C1B N3B 124.0(3)
O2B C1B N4B 123.7(3)
N3B C1B N4B 112.3(3)
C1B N3B C5B 125.2(3)
C1B N3B H3B 115(3)
C5B N3B H3B 119(3)
C1B N4B C6B 123.8(3)
C1B N4B H4B 116(4)
C6B N4B H4B 115(4)
C11B C5B N3B 123.8(3)
C11B C5B C7B 117.9(3)
N3B C5B C7B 118.3(3)
C12B C6B N4B 125.7(3)
C12B C6B C16B 117.6(3)
N4B C6B C16B 116.7(3)
O17B C7B C8B 122.9(3)
O17B C7B C5B 116.1(3)
C8B C7B C5B 121.0(3)
C7B C8B C9B 119.7(3)
C7B C8B C20B 119.4(3)
C9B C8B C20B 120.9(3)
C10B C9B C8B 120.4(4)
C10B C9B H9B 119.8
C8B C9B H9B 119.8
C9B C10B C11B 119.1(4)
C9B C10B C29B 121.6(4)
C11B C10B C29B 119.3(4)
C5B C11B C10B 121.8(4)
C5B C11B H11B 119.1
C10B C11B H11B 119.1
C6B C12B C13B 122.2(3)
C6B C12B H12B 118.9
C13B C12B H12B 118.9
C14B C13B C12B 119.2(3)
C14B C13B C30B 120.8(3)
C12B C13B C30B 120.0(3)
C13B C14B C15B 120.2(3)
C13B C14B H14B 119.9
C15B C14B H14B 119.9
C14B C15B C16B 120.1(3)
C14B C15B C21B 121.2(3)
C16B C15B C21B 118.7(3)
O24B C16B C15B 123.0(3)
O24B C16B C6B 116.4(3)
C15B C16B C6B 120.6(3)
C18B O17B C7B 118.1(3)
C19B C18B O17B 123.5(3)
C19B C18B C25B 125.1(3)
O17B C18B C25B 111.3(3)
C18B C19B C20B 121.9(3)
C18B C19B H19B 119.1
C20B C19B H19B 119.1
O27B C20B C19B 122.9(3)
O27B C20B C8B 123.1(4)
C19B C20B C8B 114.0(3)
O28B C21B C22B 123.7(3)
O28B C21B C15B 121.5(3)
C22B C21B C15B 114.8(3)
C23B C22B C21B 121.6(3)
C23B C22B H22B 119.2
C21B C22B H22B 119.2
C22B C23B O24B 123.9(4)
C22B C23B C26B 121.0(3)
O24B C23B C26B 115.0(3)
C23B O24B C16B 118.0(3)
O31B C25B N67B 124.8(3)
O31B C25B C18B 121.3(3)
N67B C25B C18B 113.9(3)
O32B C26B N43B 125.0(4)
O32B C26B C23B 118.7(3)
N43B C26B C23B 116.3(3)
C10B C29B H29D 109.5
C10B C29B H29E 109.5
H29D C29B H29E 109.5
C10B C29B H29F 109.5
H29D C29B H29F 109.5
H29E C29B H29F 109.5
C13B C30B H30D 109.5
C13B C30B H30E 109.5
H30D C30B H30E 109.5
C13B C30B H30F 109.5
H30D C30B H30F 109.5
H30E C30B H30F 109.5
O34B C33B C39B 107.4(3)
O34B C33B C38B 110.0(3)
C39B C33B C38B 109.1(3)
O34B C33B H33B 110.1
C39B C33B H33B 110.1
C38B C33B H33B 110.1
C35B O34B C33B 112.3(3)
O34B C35B O44B 107.2(3)
O34B C35B C36B 108.6(3)
O44B C35B C36B 107.5(3)
O34B C35B H35B 111.1
O44B C35B H35B 111.1
C36B C35B H35B 111.1
N43B C36B C35B 111.7(3)
N43B C36B C37B 111.1(3)
C35B C36B C37B 110.1(3)
N43B C36B H36B 107.9
C35B C36B H36B 107.9
C37B C36B H36B 107.9
O42B C37B C38B 108.0(3)
O42B C37B C36B 106.4(3)
C38B C37B C36B 112.0(3)
O42B C37B H37B 110.1
C38B C37B H37B 110.1
C36B C37B H37B 110.1
O41B C38B C37B 107.9(3)
O41B C38B C33B 106.6(3)
C37B C38B C33B 112.2(3)
O41B C38B H38B 110.0
C37B C38B H38B 110.0
C33B C38B H38B 110.0
O40B C39B C33B 108.7(3)
O40B C39B H39C 109.9
C33B C39B H39C 109.9
O40B C39B H39D 109.9
C33B C39B H39D 109.9
H39C C39B H39D 108.3
C45B O40B C39B 114.3(3)
C48B O41B C38B 118.6(3)
C54B O42B C37B 119.9(3)
C26B N43B C36B 120.9(3)
C26B N43B H43B 118(3)
C36B N43B H43B 119(3)
C51B O44B C35B 116.4(3)
O47B C45B O40B 124.0(4)
O47B C45B C46B 125.3(4)
O40B C45B C46B 110.7(3)
C45B C46B H46D 109.5
C45B C46B H46E 109.5
H46D C46B H46E 109.5
C45B C46B H46F 109.5
H46D C46B H46F 109.5
H46E C46B H46F 109.5
O50B C48B O41B 123.4(4)
O50B C48B C49B 125.8(4)
O41B C48B C49B 110.8(3)
C48B C49B H49D 109.5
C48B C49B H49E 109.5
H49D C49B H49E 109.5
C48B C49B H49F 109.5
H49D C49B H49F 109.5
H49E C49B H49F 109.5
O52B C51B O44B 122.8(4)
O52B C51B C53B 124.6(4)
O44B C51B C53B 112.6(4)
C51B C53B H53D 109.5
C51B C53B H53E 109.5
H53D C53B H53E 109.5
C51B C53B H53F 109.5
H53D C53B H53F 109.5
H53E C53B H53F 109.5
O55B C54B O42B 124.6(5)
O55B C54B C56B 125.9(5)
O42B C54B C56B 109.3(4)
C54B C56B H56D 109.5
C54B C56B H56E 109.5
H56D C56B H56E 109.5
C54B C56B H56F 109.5
H56D C56B H56F 109.5
H56E C56B H56F 109.5
O58B C57B C63B 107.3(3)
O58B C57B C62B 107.7(3)
C63B C57B C62B 115.4(3)
O58B C57B H57B 108.8
C63B C57B H57B 108.8
C62B C57B H57B 108.8
C59B O58B C57B 110.4(3)
O68B C59B O58B 106.2(3)
O68B C59B C60B 109.5(3)
O58B C59B C60B 109.6(3)
O68B C59B H59B 110.5
O58B C59B H59B 110.5
C60B C59B H59B 110.5
N67B C60B C59B 108.9(3)
N67B C60B C61B 108.9(3)
C59B C60B C61B 106.6(3)
N67B C60B H60B 110.8
C59B C60B H60B 110.8
C61B C60B H60B 110.8
O66B C61B C62B 110.5(3)
O66B C61B C60B 108.1(3)
C62B C61B C60B 113.4(3)
O66B C61B H61B 108.2
C62B C61B H61B 108.2
C60B C61B H61B 108.2
O65B C62B C57B 107.5(3)
O65B C62B C61B 107.5(3)
C57B C62B C61B 107.9(3)
O65B C62B H62B 111.2
C57B C62B H62B 111.2
C61B C62B H62B 111.2
O64B C63B C57B 104.9(3)
O64B C63B H63C 110.8
C57B C63B H63C 110.8
O64B C63B H63D 110.8
C57B C63B H63D 110.8
H63C C63B H63D 108.9
C69B O64B C63B 117.4(3)
C72B O65B C62B 118.0(3)
C78B O66B C61B 116.4(3)
C25B N67B C60B 125.3(3)
C25B N67B H67B 120(4)
C60B N67B H67B 115(4)
C75B O68B C59B 113.9(3)
O71B C69B O64B 123.5(4)
O71B C69B C70D 124.4(5)
O64B C69B C70D 111.9(5)
O71B C69B C70B 124.2(14)
O64B C69B C70B 111.4(14)
C69B C70B H70D 109.5
C69B C70B H70E 109.5
H70D C70B H70E 109.5
C69B C70B H70F 109.5
H70D C70B H70F 109.5
H70E C70B H70F 109.5
C69B C70D H70G 109.5
C69B C70D H70H 109.5
H70G C70D H70H 109.5
C69B C70D H70I 109.5
H70G C70D H70I 109.5
H70H C70D H70I 109.5
O74B C72B O65B 123.3(4)
O74B C72B C73B 126.1(4)
O65B C72B C73B 110.5(4)
C72B C73B H73D 109.5
C72B C73B H73E 109.5
H73D C73B H73E 109.5
C72B C73B H73F 109.5
H73D C73B H73F 109.5
H73E C73B H73F 109.5
O76B C75B O68B 122.7(4)
O76B C75B C77B 126.7(4)
O68B C75B C77B 110.6(3)
C75B C77B H77D 109.5
C75B C77B H77E 109.5
H77D C77B H77E 109.5
C75B C77B H77F 109.5
H77D C77B H77F 109.5
H77E C77B H77F 109.5
O79B C78B O66B 123.3(4)
O79B C78B C80B 125.9(4)
O66B C78B C80B 110.7(4)
C78B C80B H80D 109.5
C78B C80B H80E 109.5
H80D C80B H80E 109.5
C78B C80B H80F 109.5
H80D C80B H80F 109.5
H80E C80B H80F 109.5
H1WB O1WB H2WB 97(6)
O1S1 S1S1 C1S1 105.4(2)
O1S1 S1S1 C2S1 106.2(2)
C1S1 S1S1 C2S1 97.6(2)
S1S1 C1S1 H1S1 109.5
S1S1 C1S1 H1S2 109.5
H1S1 C1S1 H1S2 109.5
S1S1 C1S1 H1S3 109.5
H1S1 C1S1 H1S3 109.5
H1S2 C1S1 H1S3 109.5
S1S1 C2S1 H2S1 109.5
S1S1 C2S1 H2S2 109.5
H2S1 C2S1 H2S2 109.5
S1S1 C2S1 H2S3 109.5
H2S1 C2S1 H2S3 109.5
H2S2 C2S1 H2S3 109.5
O1S2 S1S2 C1S2 108.8(5)
O1S2 S1S2 C2S2 104.4(4)
C1S2 S1S2 C2S2 95.2(4)
S1S2 C1S2 H1S4 109.5
S1S2 C1S2 H1S5 109.5
H1S4 C1S2 H1S5 109.5
S1S2 C1S2 H1S6 109.5
H1S4 C1S2 H1S6 109.5
H1S5 C1S2 H1S6 109.5
S1S2 C2S2 H2S4 109.5
S1S2 C2S2 H2S5 109.5
H2S4 C2S2 H2S5 109.5
S1S2 C2S2 H2S6 109.5
H2S4 C2S2 H2S6 109.5
H2S5 C2S2 H2S6 109.5
O1S3 S1S3 C2S3 105.6(3)
O1S3 S1S3 C1S3 105.4(4)
C2S3 S1S3 C1S3 96.6(3)
S1S3 C1S3 H1S7 109.5
S1S3 C1S3 H1S8 109.5
H1S7 C1S3 H1S8 109.5
S1S3 C1S3 H1S9 109.5
H1S7 C1S3 H1S9 109.5
H1S8 C1S3 H1S9 109.5
S1S3 C2S3 H2S7 109.5
S1S3 C2S3 H2S8 109.5
H2S7 C2S3 H2S8 109.5
S1S3 C2S3 H2S9 109.5
H2S7 C2S3 H2S9 109.5
H2S8 C2S3 H2S9 109.5
O1S4 S1S4 C2S4 105.4(16)
S1S4 C2S4 H2SX 109.5
S1S4 C2S4 H2SY 109.5
H2SX C2S4 H2SY 109.5
S1S4 C2S4 H2SZ 109.5
H2SX C2S4 H2SZ 109.5
H2SY C2S4 H2SZ 109.5
O1P S1P C2P 103.8(5)
O1P S1P C1P 107.9(6)
C2P S1P C1P 100.5(6)
S1P C1P H1P1 109.5
S1P C1P H1P2 109.5
H1P1 C1P H1P2 109.5
S1P C1P H1P3 109.5
H1P1 C1P H1P3 109.5
H1P2 C1P H1P3 109.5
S1P C2P H2P1 109.5
S1P C2P H2P2 109.5
H2P1 C2P H2P2 109.5
S1P C2P H2P3 109.5
H2P1 C2P H2P3 109.5
H2P2 C2P H2P3 109.5
O1Q S1Q C1Q 115.0(11)
O1Q S1Q C2Q 95.8(10)
C1Q S1Q C2Q 97.5(10)
S1Q C1Q H1Q1 109.5
S1Q C1Q H1Q2 109.5
H1Q1 C1Q H1Q2 109.5
S1Q C1Q H1Q3 109.5
H1Q1 C1Q H1Q3 109.5
H1Q2 C1Q H1Q3 109.5
S1Q C2Q H2Q1 109.5
S1Q C2Q H2Q2 109.5
H2Q1 C2Q H2Q2 109.5
S1Q C2Q H2Q3 109.5
H2Q1 C2Q H2Q3 109.5
H2Q2 C2Q H2Q3 109.5
O1R S1R C2R 109.8(8)
O1R S1R C1R 101.4(8)
C2R S1R C1R 93.1(9)
S1R C1R H1R1 109.5
S1R C1R H1R2 109.5
H1R1 C1R H1R2 109.5
S1R C1R H1R3 109.5
H1R1 C1R H1R3 109.5
H1R2 C1R H1R3 109.5
S1R C2R H2R1 109.5
S1R C2R H2R2 109.5
H2R1 C2R H2R2 109.5
S1R C2R H2R3 109.5
H2R1 C2R H2R3 109.5
H2R2 C2R H2R3 109.5
C1T S1T O1T 106.3(8)
C1T S1T C2T 99.6(9)
O1T S1T C2T 96.5(8)
S1T C1T H1T1 109.5
S1T C1T H1T2 109.5
H1T1 C1T H1T2 109.5
S1T C1T H1T3 109.5
H1T1 C1T H1T3 109.5
H1T2 C1T H1T3 109.5
S1T C2T H2T1 109.5
S1T C2T H2T2 109.5
H2T1 C2T H2T2 109.5
S1T C2T H2T3 109.5
H2T1 C2T H2T3 109.5
H2T2 C2T H2T3 109.5

loop_
_geom_bond_atom_site_label_1
_geom_bond_atom_site_label_2
_geom_bond_distance
C1A O2A 1.221(5)
C1A N4A 1.373(5)
C1A N3A 1.375(5)
N3A C5A 1.391(5)
N3A H3A 0.80(6)
N4A C6A 1.404(5)
N4A H4A 0.73(6)
C5A C11A 1.390(5)
C5A C7A 1.410(5)
C6A C12A 1.387(6)
C6A C16A 1.407(5)
C7A O17A 1.374(5)
C7A C8A 1.388(5)
C8A C9A 1.397(6)
C8A C20A 1.480(5)
C9A C10A 1.381(6)
C9A H9A 0.9500
C10A C11A 1.406(6)
C10A C29A 1.511(6)
C11A H11A 0.9500
C12A C13A 1.397(5)
C12A H12A 0.9500
C13A C14A 1.380(6)
C13A C30A 1.510(6)
C14A C15A 1.398(6)
C14A H14A 0.9500
C15A C16A 1.391(5)
C15A C21A 1.462(6)
C16A O24A 1.378(5)
O17A C18A 1.366(4)
C18A C19A 1.338(6)
C18A C25A 1.512(5)
C19A C20A 1.461(6)
C19A H19A 0.9500
C20A O27A 1.213(5)
C21A O28A 1.234(5)
C21A C22A 1.447(6)
C22A C23A 1.345(6)
C22A H22A 0.9500
C23A O24A 1.359(5)
C23A C26A 1.509(6)
C25A O31A 1.221(5)
C25A N67A 1.338(5)
C26A O32A 1.212(5)
C26A N43A 1.346(5)
C29A H29A 0.9800
C29A H29B 0.9800
C29A H29C 0.9800
C30A H30A 0.9800
C30A H30B 0.9800
C30A H30C 0.9800
C33A O34A 1.432(4)
C33A C39A 1.511(5)
C33A C38A 1.528(5)
C33A H33A 1.0000
O34A C35A 1.409(5)
C35A O44A 1.416(5)
C35A C36A 1.519(5)
C35A H35A 1.0000
C36A N43A 1.455(5)
C36A C37A 1.535(5)
C36A H36A 1.0000
C37A O42A 1.435(4)
C37A C38A 1.525(5)
C37A H37A 1.0000
C38A O41A 1.443(4)
C38A H38A 1.0000
C39A O40A 1.446(5)
C39A H39A 0.9900
C39A H39B 0.9900
O40A C45A 1.350(5)
O41A C48A 1.365(5)
O42A C54A 1.358(5)
N43A H43A 0.85(6)
O44A C51A 1.362(6)
C45A O47A 1.207(6)
C45A C46A 1.498(6)
C46A H46A 0.9800
C46A H46B 0.9800
C46A H46C 0.9800
C48A O50A 1.191(6)
C48A C49A 1.488(6)
C49A H49A 0.9800
C49A H49B 0.9800
C49A H49C 0.9800
C51A O52A 1.202(7)
C51A C53A 1.43(2)
C51A C53C 1.526(8)
C53A H53A 0.9800
C53A H53B 0.9800
C53A H53C 0.9800
C53C H53G 0.9800
C53C H53H 0.9800
C53C H53I 0.9800
C54A O55A 1.193(6)
C54A C56A 1.482(6)
C56A H56A 0.9800
C56A H56B 0.9800
C56A H56C 0.9800
C57A O58A 1.427(4)
C57A C63A 1.507(5)
C57A C62A 1.524(5)
C57A H57A 1.0000
O58A C59A 1.405(5)
C59A O68A 1.413(4)
C59A C60A 1.525(5)
C59A H59A 1.0000
C60A N67A 1.449(5)
C60A C61A 1.535(5)
C60A H60A 1.0000
C61A O66A 1.451(5)
C61A C62A 1.533(5)
C61A H61A 1.0000
C62A O65A 1.446(4)
C62A H62A 1.0000
C63A O64A 1.450(5)
C63A H63A 0.9900
C63A H63B 0.9900
O64A C69A 1.327(5)
O65A C72A 1.366(5)
O66A C78A 1.349(5)
N67A H67A 0.80(6)
O68A C75A 1.372(5)
C69A O71A 1.199(5)
C69A C70A 1.495(6)
C70A H70A 0.9800
C70A H70B 0.9800
C70A H70C 0.9800
C72A O74A 1.182(6)
C72A C73A 1.502(6)
C73A H73A 0.9800
C73A H73B 0.9800
C73A H73C 0.9800
C75A O76A 1.202(5)
C75A C77A 1.485(6)
C77A H77A 0.9800
C77A H77B 0.9800
C77A H77C 0.9800
C78A O79A 1.193(6)
C78A C80A 1.501(7)
C80A H80A 0.9800
C80A H80B 0.9800
C80A H80C 0.9800
O1WA H1WA 0.78(7)
O1WA H2WA 0.78(6)
C1B O2B 1.211(5)
C1B N3B 1.374(5)
C1B N4B 1.376(5)
N3B C5B 1.399(5)
N3B H3B 0.91(5)
N4B C6B 1.403(5)
N4B H4B 0.88(6)
C5B C11B 1.388(5)
C5B C7B 1.409(5)
C6B C12B 1.382(6)
C6B C16B 1.410(5)
C7B O17B 1.377(4)
C7B C8B 1.387(5)
C8B C9B 1.396(6)
C8B C20B 1.468(5)
C9B C10B 1.384(6)
C9B H9B 0.9500
C10B C11B 1.399(6)
C10B C29B 1.515(5)
C11B H11B 0.9500
C12B C13B 1.404(5)
C12B H12B 0.9500
C13B C14B 1.378(5)
C13B C30B 1.509(5)
C14B C15B 1.392(5)
C14B H14B 0.9500
C15B C16B 1.394(5)
C15B C21B 1.471(5)
C16B O24B 1.374(5)
O17B C18B 1.349(4)
C18B C19B 1.344(5)
C18B C25B 1.517(5)
C19B C20B 1.452(5)
C19B H19B 0.9500
C20B O27B 1.219(5)
C21B O28B 1.236(5)
C21B C22B 1.441(6)
C22B C23B 1.341(5)
C22B H22B 0.9500
C23B O24B 1.350(5)
C23B C26B 1.510(5)
C25B O31B 1.228(4)
C25B N67B 1.337(5)
C26B O32B 1.215(5)
C26B N43B 1.342(5)
C29B H29D 0.9800
C29B H29E 0.9800
C29B H29F 0.9800
C30B H30D 0.9800
C30B H30E 0.9800
C30B H30F 0.9800
C33B O34B 1.427(5)
C33B C39B 1.509(5)
C33B C38B 1.533(5)
C33B H33B 1.0000
O34B C35B 1.410(5)
C35B O44B 1.413(5)
C35B C36B 1.520(5)
C35B H35B 1.0000
C36B N43B 1.463(5)
C36B C37B 1.525(5)
C36B H36B 1.0000
C37B O42B 1.444(5)
C37B C38B 1.516(5)
C37B H37B 1.0000
C38B O41B 1.447(5)
C38B H38B 1.0000
C39B O40B 1.439(5)
C39B H39C 0.9900
C39B H39D 0.9900
O40B C45B 1.348(5)
O41B C48B 1.354(5)
O42B C54B 1.342(5)
N43B H43B 0.92(6)
O44B C51B 1.368(5)
C45B O47B 1.193(5)
C45B C46B 1.512(6)
C46B H46D 0.9800
C46B H46E 0.9800
C46B H46F 0.9800
C48B O50B 1.198(5)
C48B C49B 1.494(6)
C49B H49D 0.9800
C49B H49E 0.9800
C49B H49F 0.9800
C51B O52B 1.198(6)
C51B C53B 1.483(7)
C53B H53D 0.9800
C53B H53E 0.9800
C53B H53F 0.9800
C54B O55B 1.177(6)
C54B C56B 1.503(8)
C56B H56D 0.9800
C56B H56E 0.9800
C56B H56F 0.9800
C57B O58B 1.426(4)
C57B C63B 1.507(5)
C57B C62B 1.518(5)
C57B H57B 1.0000
O58B C59B 1.412(4)
C59B O68B 1.405(4)
C59B C60B 1.531(5)
C59B H59B 1.0000
C60B N67B 1.454(5)
C60B C61B 1.536(5)
C60B H60B 1.0000
C61B O66B 1.448(4)
C61B C62B 1.530(5)
C61B H61B 1.0000
C62B O65B 1.440(4)
C62B H62B 1.0000
C63B O64B 1.445(5)
C63B H63C 0.9900
C63B H63D 0.9900
O64B C69B 1.322(5)
O65B C72B 1.363(5)
O66B C78B 1.372(5)
N67B H67B 0.79(6)
O68B C75B 1.380(5)
C69B O71B 1.201(5)
C69B C70D 1.500(10)
C69B C70B 1.52(4)
C70B H70D 0.9800
C70B H70E 0.9800
C70B H70F 0.9800
C70D H70G 0.9800
C70D H70H 0.9800
C70D H70I 0.9800
C72B O74B 1.194(5)
C72B C73B 1.483(6)
C73B H73D 0.9800
C73B H73E 0.9800
C73B H73F 0.9800
C75B O76B 1.200(5)
C75B C77B 1.487(6)
C77B H77D 0.9800
C77B H77E 0.9800
C77B H77F 0.9800
C78B O79B 1.192(5)
C78B C80B 1.487(6)
C80B H80D 0.9800
C80B H80E 0.9800
C80B H80F 0.9800
O1WB H1WB 0.77(6)
O1WB H2WB 0.77(6)
S1S1 O1S1 1.513(3)
S1S1 C1S1 1.776(5)
S1S1 C2S1 1.786(5)
C1S1 H1S1 0.9800
C1S1 H1S2 0.9800
C1S1 H1S3 0.9800
C2S1 H2S1 0.9800
C2S1 H2S2 0.9800
C2S1 H2S3 0.9800
S1S2 O1S2 1.476(4)
S1S2 C1S2 1.716(9)
S1S2 C2S2 1.813(10)
C1S2 H1S4 0.9800
C1S2 H1S5 0.9800
C1S2 H1S6 0.9800
C2S2 H2S4 0.9800
C2S2 H2S5 0.9800
C2S2 H2S6 0.9800
S1S3 O1S3 1.496(6)
S1S3 C2S3 1.761(6)
S1S3 C1S3 1.800(6)
C1S3 H1S7 0.9800
C1S3 H1S8 0.9800
C1S3 H1S9 0.9800
C2S3 H2S7 0.9800
C2S3 H2S8 0.9800
C2S3 H2S9 0.9800
S1S4 O1S4 1.52(2)
S1S4 C2S4 1.76(2)
C2S4 H2SX 0.9800
C2S4 H2SY 0.9800
C2S4 H2SZ 0.9800
S1P O1P 1.458(8)
S1P C2P 1.727(11)
S1P C1P 1.789(13)
C1P H1P1 0.9800
C1P H1P2 0.9800
C1P H1P3 0.9800
C2P H2P1 0.9800
C2P H2P2 0.9800
C2P H2P3 0.9800
S1Q O1Q 1.470(15)
S1Q C1Q 1.684(16)
S1Q C2Q 1.880(16)
C1Q H1Q1 0.9800
C1Q H1Q2 0.9800
C1Q H1Q3 0.9800
C2Q H2Q1 0.9800
C2Q H2Q2 0.9800
C2Q H2Q3 0.9800
S1R O1R 1.539(11)
S1R C2R 1.761(15)
S1R C1R 1.800(16)
C1R H1R1 0.9800
C1R H1R2 0.9800
C1R H1R3 0.9800
C2R H2R1 0.9800
C2R H2R2 0.9800
C2R H2R3 0.9800
S1T C1T 1.635(14)
S1T O1T 1.709(13)
S1T C2T 1.806(16)
C1T H1T1 0.9800
C1T H1T2 0.9800
C1T H1T3 0.9800
C2T H2T1 0.9800
C2T H2T2 0.9800
C2T H2T3 0.9800

loop_
_geom_hbond_atom_site_label_D
_geom_hbond_atom_site_label_H
_geom_hbond_atom_site_label_A
_geom_hbond_distance_DH
_geom_hbond_distance_HA
_geom_hbond_distance_DA
_geom_hbond_angle_DHA
_geom_hbond_site_symmetry_A
N3A H3A O1WA 0.80(6) 2.18(6) 2.938(4) 158(5) .
N4A H4A O1WA 0.73(6) 2.25(6) 2.944(4) 159(6) .
N43A H43A O1WA 0.85(6) 2.24(6) 3.038(4) 157(5) .
N67A H67A O28A 0.80(6) 2.26(6) 2.942(4) 143(5) 1_545
O1WA H1WA O31A 0.78(7) 2.03(7) 2.784(4) 162(6) .
O1WA H2WA S1S1 0.78(6) 2.96(6) 3.635(3) 146(5) .
O1WA H2WA O1S1 0.78(6) 1.89(7) 2.655(5) 165(6) .
N3B H3B O1WB 0.91(5) 2.08(5) 2.958(4) 161(4) .
N4B H4B O1WB 0.88(6) 2.16(6) 2.984(4) 155(5) .
N4B H4B O1S2 0.88(6) 2.53(5) 3.100(6) 123(4) 1_655
N43B H43B O1WB 0.92(6) 2.14(6) 3.016(4) 160(5) .
N67B H67B O28B 0.79(6) 2.14(6) 2.877(4) 156(5) 1_545
O1WB H1WB O31B 0.77(6) 2.12(6) 2.852(4) 159(6) .
O1WB H2WB O55B 0.77(6) 2.58(6) 3.108(5) 127(5) .
O1WB H2WB O1S2 0.77(6) 2.14(6) 2.780(5) 141(5) 1_655

loop_
_geom_torsion_atom_site_label_1
_geom_torsion_atom_site_label_2
_geom_torsion_atom_site_label_3
_geom_torsion_atom_site_label_4
_geom_torsion
O2A C1A N3A C5A -5.1(7)
N4A C1A N3A C5A 175.1(4)
O2A C1A N4A C6A -16.4(6)
N3A C1A N4A C6A 163.3(4)
C1A N3A C5A C11A 16.4(6)
C1A N3A C5A C7A -164.7(4)
C1A N4A C6A C12A 7.2(6)
C1A N4A C6A C16A -172.9(4)
C11A C5A C7A O17A 179.7(3)
N3A C5A C7A O17A 0.8(5)
C11A C5A C7A C8A -1.2(6)
N3A C5A C7A C8A 179.9(4)
O17A C7A C8A C9A 176.9(3)
C5A C7A C8A C9A -2.2(6)
O17A C7A C8A C20A -3.4(6)
C5A C7A C8A C20A 177.5(4)
C7A C8A C9A C10A 3.8(6)
C20A C8A C9A C10A -175.9(4)
C8A C9A C10A C11A -2.0(6)
C8A C9A C10A C29A 178.0(4)
N3A C5A C11A C10A -178.1(4)
C7A C5A C11A C10A 3.0(6)
C9A C10A C11A C5A -1.5(6)
C29A C10A C11A C5A 178.5(4)
N4A C6A C12A C13A -178.3(4)
C16A C6A C12A C13A 1.8(6)
C6A C12A C13A C14A 1.1(6)
C6A C12A C13A C30A -179.5(4)
C12A C13A C14A C15A -1.7(6)
C30A C13A C14A C15A 178.9(4)
C13A C14A C15A C16A -0.6(6)
C13A C14A C15A C21A -179.9(4)
C14A C15A C16A O24A -176.0(4)
C21A C15A C16A O24A 3.3(6)
C14A C15A C16A C6A 3.6(6)
C21A C15A C16A C6A -177.1(4)
C12A C6A C16A O24A 175.5(3)
N4A C6A C16A O24A -4.4(5)
C12A C6A C16A C15A -4.1(6)
N4A C6A C16A C15A 175.9(4)
C8A C7A O17A C18A -0.9(5)
C5A C7A O17A C18A 178.2(3)
C7A O17A C18A C19A 4.1(6)
C7A O17A C18A C25A -175.1(3)
O17A C18A C19A C20A -2.6(6)
C25A C18A C19A C20A 176.4(4)
C18A C19A C20A O27A 177.8(4)
C18A C19A C20A C8A -1.7(6)
C7A C8A C20A O27A -175.0(4)
C9A C8A C20A O27A 4.6(7)
C7A C8A C20A C19A 4.6(5)
C9A C8A C20A C19A -175.8(4)
C16A C15A C21A O28A 179.6(4)
C14A C15A C21A O28A -1.1(7)
C16A C15A C21A C22A -1.3(6)
C14A C15A C21A C22A 178.1(4)
O28A C21A C22A C23A 177.1(4)
C15A C21A C22A C23A -2.1(6)
C21A C22A C23A O24A 3.6(7)
C21A C22A C23A C26A -174.3(4)
C22A C23A O24A C16A -1.5(6)
C26A C23A O24A C16A 176.4(3)
C15A C16A O24A C23A -2.0(5)
C6A C16A O24A C23A 178.4(3)
C19A C18A C25A O31A 164.2(4)
O17A C18A C25A O31A -16.8(5)
C19A C18A C25A N67A -15.3(6)
O17A C18A C25A N67A 163.8(3)
C22A C23A C26A O32A -0.7(7)
O24A C23A C26A O32A -178.7(4)
C22A C23A C26A N43A 176.7(4)
O24A C23A C26A N43A -1.3(6)
C39A C33A O34A C35A -176.6(3)
C38A C33A O34A C35A 64.0(4)
C33A O34A C35A O44A 179.8(3)
C33A O34A C35A C36A -65.2(4)
O34A C35A C36A N43A -176.1(3)
O44A C35A C36A N43A -62.1(4)
O34A C35A C36A C37A 58.5(4)
O44A C35A C36A C37A 172.6(3)
N43A C36A C37A O42A 62.3(4)
C35A C36A C37A O42A -173.3(3)
N43A C36A C37A C38A -178.2(3)
C35A C36A C37A C38A -53.7(4)
O42A C37A C38A O41A -72.5(4)
C36A C37A C38A O41A 171.7(3)
O42A C37A C38A C33A 170.3(3)
C36A C37A C38A C33A 54.5(4)
O34A C33A C38A O41A -176.6(3)
C39A C33A C38A O41A 66.5(4)
O34A C33A C38A C37A -58.1(4)
C39A C33A C38A C37A -175.0(3)
O34A C33A C39A O40A 69.6(4)
C38A C33A C39A O40A -172.6(3)
C33A C39A O40A C45A 165.3(3)
C37A C38A O41A C48A 101.1(3)
C33A C38A O41A C48A -139.7(3)
C38A C37A O42A C54A 97.2(4)
C36A C37A O42A C54A -144.4(3)
O32A C26A N43A C36A 1.9(7)
C23A C26A N43A C36A -175.4(3)
C35A C36A N43A C26A 117.7(4)
C37A C36A N43A C26A -119.3(4)
O34A C35A O44A C51A -78.0(4)
C36A C35A O44A C51A 164.8(4)
C39A O40A C45A O47A 1.1(6)
C39A O40A C45A C46A -178.7(4)
C38A O41A C48A O50A 2.7(6)
C38A O41A C48A C49A -175.9(3)
C35A O44A C51A O52A -4.3(7)
C35A O44A C51A C53A -159.3(17)
C35A O44A C51A C53C 170.4(5)
C37A O42A C54A O55A -4.4(6)
C37A O42A C54A C56A 177.9(3)
C63A C57A O58A C59A -164.3(3)
C62A C57A O58A C59A 72.6(3)
C57A O58A C59A O68A 172.3(3)
C57A O58A C59A C60A -70.7(3)
O58A C59A C60A N67A 172.2(3)
O68A C59A C60A N67A -71.9(4)
O58A C59A C60A C61A 52.6(4)
O68A C59A C60A C61A 168.5(3)
N67A C60A C61A O66A 76.6(3)
C59A C60A C61A O66A -162.9(3)
N67A C60A C61A C62A -161.0(3)
C59A C60A C61A C62A -40.5(4)
O58A C57A C62A O65A -170.9(3)
C63A C57A C62A O65A 69.9(4)
O58A C57A C62A C61A -55.9(4)
C63A C57A C62A C61A -175.2(3)
O66A C61A C62A O65A -85.1(4)
C60A C61A C62A O65A 156.1(3)
O66A C61A C62A C57A 161.2(3)
C60A C61A C62A C57A 42.4(4)
O58A C57A C63A O64A 65.7(4)
C62A C57A C63A O64A -174.7(3)
C57A C63A O64A C69A 167.9(4)
C57A C62A O65A C72A -148.4(3)
C61A C62A O65A C72A 95.1(4)
C62A C61A O66A C78A 100.9(4)
C60A C61A O66A C78A -134.2(3)
O31A C25A N67A C60A -1.0(6)
C18A C25A N67A C60A 178.4(3)
C59A C60A N67A C25A 119.3(4)
C61A C60A N67A C25A -120.0(4)
O58A C59A O68A C75A -75.7(4)
C60A C59A O68A C75A 166.7(3)
C63A O64A C69A O71A -2.2(7)
C63A O64A C69A C70A 178.3(4)
C62A O65A C72A O74A 6.1(6)
C62A O65A C72A C73A -173.4(3)
C59A O68A C75A O76A -5.1(6)
C59A O68A C75A C77A 174.8(4)
C61A O66A C78A O79A -5.1(6)
C61A O66A C78A C80A 174.7(4)
O2B C1B N3B C5B -2.1(6)
N4B C1B N3B C5B 176.4(4)
O2B C1B N4B C6B -23.1(6)
N3B C1B N4B C6B 158.5(4)
C1B N3B C5B C11B 20.7(6)
C1B N3B C5B C7B -160.5(4)
C1B N4B C6B C12B 4.9(6)
C1B N4B C6B C16B -173.9(4)
C11B C5B C7B O17B 178.0(3)
N3B C5B C7B O17B -0.9(5)
C11B C5B C7B C8B -2.5(6)
N3B C5B C7B C8B 178.6(4)
O17B C7B C8B C9B -179.6(4)
C5B C7B C8B C9B 1.0(6)
O17B C7B C8B C20B 1.6(6)
C5B C7B C8B C20B -177.9(4)
C7B C8B C9B C10B 1.1(7)
C20B C8B C9B C10B 180.0(4)
C8B C9B C10B C11B -1.7(7)
C8B C9B C10B C29B 177.9(4)
N3B C5B C11B C10B -179.2(4)
C7B C5B C11B C10B 1.9(6)
C9B C10B C11B C5B 0.1(7)
C29B C10B C11B C5B -179.5(4)
N4B C6B C12B C13B -177.6(4)
C16B C6B C12B C13B 1.2(6)
C6B C12B C13B C14B 1.4(6)
C6B C12B C13B C30B -178.1(4)
C12B C13B C14B C15B -1.4(6)
C30B C13B C14B C15B 178.1(4)
C13B C14B C15B C16B -1.2(6)
C13B C14B C15B C21B 180.0(4)
C14B C15B C16B O24B -175.6(3)
C21B C15B C16B O24B 3.3(5)
C14B C15B C16B C6B 3.8(6)
C21B C15B C16B C6B -177.3(4)
C12B C6B C16B O24B 175.7(3)
N4B C6B C16B O24B -5.5(5)
C12B C6B C16B C15B -3.7(6)
N4B C6B C16B C15B 175.1(3)
C8B C7B O17B C18B -4.1(5)
C5B C7B O17B C18B 175.4(3)
C7B O17B C18B C19B 2.5(5)
C7B O17B C18B C25B -179.0(3)
O17B C18B C19B C20B 1.6(6)
C25B C18B C19B C20B -176.6(3)
C18B C19B C20B O27B 175.0(4)
C18B C19B C20B C8B -3.9(6)
C7B C8B C20B O27B -176.6(4)
C9B C8B C20B O27B 4.6(7)
C7B C8B C20B C19B 2.3(6)
C9B C8B C20B C19B -176.5(4)
C14B C15B C21B O28B -1.2(6)
C16B C15B C21B O28B 180.0(4)
C14B C15B C21B C22B 178.3(3)
C16B C15B C21B C22B -0.5(5)
O28B C21B C22B C23B 176.7(4)
C15B C21B C22B C23B -2.8(6)
C21B C22B C23B O24B 3.7(6)
C21B C22B C23B C26B -173.2(4)
C22B C23B O24B C16B -0.9(6)
C26B C23B O24B C16B 176.2(3)
C15B C16B O24B C23B -2.7(5)
C6B C16B O24B C23B 177.9(3)
C19B C18B C25B O31B 171.7(4)
O17B C18B C25B O31B -6.7(5)
C19B C18B C25B N67B -8.8(5)
O17B C18B C25B N67B 172.8(3)
C22B C23B C26B O32B 2.6(6)
O24B C23B C26B O32B -174.5(4)
C22B C23B C26B N43B -179.0(4)
O24B C23B C26B N43B 3.9(5)
C39B C33B O34B C35B -178.9(3)
C38B C33B O34B C35B 62.6(4)
C33B O34B C35B O44B 176.8(3)
C33B O34B C35B C36B -67.3(4)
O34B C35B C36B N43B -177.0(3)
O44B C35B C36B N43B -61.3(4)
O34B C35B C36B C37B 59.0(4)
O44B C35B C36B C37B 174.8(3)
N43B C36B C37B O42B 68.6(4)
C35B C36B C37B O42B -167.1(3)
N43B C36B C37B C38B -173.7(3)
C35B C36B C37B C38B -49.4(4)
O42B C37B C38B O41B -80.6(3)
C36B C37B C38B O41B 162.6(3)
O42B C37B C38B C33B 162.2(3)
C36B C37B C38B C33B 45.4(4)
O34B C33B C38B O41B -168.3(3)
C39B C33B C38B O41B 74.2(4)
O34B C33B C38B C37B -50.3(4)
C39B C33B C38B C37B -167.8(3)
O34B C33B C39B O40B 68.6(4)
C38B C33B C39B O40B -172.3(3)
C33B C39B O40B C45B 165.9(3)
C37B C38B O41B C48B 106.5(3)
C33B C38B O41B C48B -132.8(3)
C38B C37B O42B C54B 130.6(4)
C36B C37B O42B C54B -109.1(4)
O32B C26B N43B C36B 1.5(7)
C23B C26B N43B C36B -176.8(3)
C35B C36B N43B C26B 122.4(4)
C37B C36B N43B C26B -114.2(4)
O34B C35B O44B C51B -78.5(4)
C36B C35B O44B C51B 164.8(3)
C39B O40B C45B O47B 1.5(5)
C39B O40B C45B C46B -179.3(3)
C38B O41B C48B O50B 1.6(5)
C38B O41B C48B C49B -178.6(3)
C35B O44B C51B O52B -1.5(6)
C35B O44B C51B C53B 179.8(4)
C37B O42B C54B O55B -6.4(7)
C37B O42B C54B C56B 169.4(4)
C63B C57B O58B C59B -165.3(3)
C62B C57B O58B C59B 69.9(3)
C57B O58B C59B O68B 171.8(3)
C57B O58B C59B C60B -70.0(3)
O68B C59B C60B N67B -69.0(3)
O58B C59B C60B N67B 174.8(3)
O68B C59B C60B C61B 173.7(3)
O58B C59B C60B C61B 57.5(3)
N67B C60B C61B O66B 68.8(3)
C59B C60B C61B O66B -173.8(3)
N67B C60B C61B C62B -168.3(3)
C59B C60B C61B C62B -51.0(4)
O58B C57B C62B O65B -174.6(3)
C63B C57B C62B O65B 65.7(4)
O58B C57B C62B C61B -58.9(3)
C63B C57B C62B C61B -178.6(3)
O66B C61B C62B O65B -70.1(3)
C60B C61B C62B O65B 168.4(3)
O66B C61B C62B C57B 174.3(3)
C60B C61B C62B C57B 52.7(4)
O58B C57B C63B O64B 66.2(4)
C62B C57B C63B O64B -173.9(3)
C57B C63B O64B C69B 166.5(3)
C57B C62B O65B C72B -145.1(3)
C61B C62B O65B C72B 98.9(3)
C62B C61B O66B C78B 97.4(3)
C60B C61B O66B C78B -138.0(3)
O31B C25B N67B C60B 1.5(6)
C18B C25B N67B C60B -178.0(3)
C59B C60B N67B C25B 111.8(4)
C61B C60B N67B C25B -132.4(4)
O58B C59B O68B C75B -74.0(3)
C60B C59B O68B C75B 167.7(3)
C63B O64B C69B O71B -1.5(6)
C63B O64B C69B C70D 173.7(6)
C63B O64B C69B C70B -170.9(12)
C62B O65B C72B O74B 5.2(6)
C62B O65B C72B C73B -173.3(3)
C59B O68B C75B O76B -7.9(5)
C59B O68B C75B C77B 170.2(3)
C61B O66B C78B O79B 0.6(5)
C61B O66B C78B C80B -179.9(3)
